data_4105532
loop_
_publ_author_name
'Andrew Stephenson'
'Stephen P. Argent'
'Thomas Riis-Johannessen'
'Ian S. Tidmarsh'
'Michael D. Ward'

_publ_contact_author
; 
        Prof. Mike Ward
        Department of Chemistry
        University of Sheffield
        SHEFFIELD
        S3 7HF
;
_publ_contact_author_email m.d.ward@sheffield.ac.uk
_publ_contact_author_fax '0114 2229346'
_publ_section_title
;
 Structures and Dynamic Behavior of Large Polyhedral Coordination Cages:
 An Unusual Cage-to-Cage Interconversion
;
_journal_name_full 'Journal of the American Chemical Society'
_journal_page_first 858
_journal_page_last 870
_journal_paper_doi 10.1021/ja107403p
_journal_volume 133
_journal_year 2011
_chemical_formula_sum 'C216 H180 B12 Cu6 F48 N54'
_chemical_formula_weight 4955.10
_chemical_name_systematic
; 
 ? 
;
_space_group_IT_number 45
_symmetry_cell_setting orthorhombic
_symmetry_space_group_name_Hall 'I 2 -2c'
_symmetry_space_group_name_H-M 'I b a 2'
_atom_sites_solution_hydrogens geom
_atom_sites_solution_primary direct
_atom_sites_solution_secondary difmap
_audit_creation_method SHELXL-97
_cell_angle_alpha 90.00
_cell_angle_beta 90.00
_cell_angle_gamma 90.00
_cell_formula_units_Z 8
_cell_length_a 31.7261(11)
_cell_length_b 56.9758(17)
_cell_length_c 29.7638(9)
_cell_measurement_reflns_used 9437
_cell_measurement_temperature 150(2)
_cell_measurement_theta_max 19.08
_cell_measurement_theta_min 2.31
_cell_volume 53802(3)
_computing_cell_refinement 'Bruker SAINT'
_computing_data_collection 'Bruker APEX2'
_computing_data_reduction 'Bruker SAINT'
_computing_molecular_graphics 'Bruker SHELXTL'
_computing_publication_material 'Bruker SHELXTL'
_computing_structure_refinement 'SHELXL-97 (Sheldrick, 2008)'
_computing_structure_solution 'SHELXS-97 (Sheldrick, 2008)'
_diffrn_ambient_temperature 150(2)
_diffrn_measured_fraction_theta_full 0.993
_diffrn_measured_fraction_theta_max 0.993
_diffrn_measurement_device_type 'Bruker APEX-II CCD'
_diffrn_measurement_method '\f and \w scans'
_diffrn_radiation_monochromator graphite
_diffrn_radiation_source 'sealed tube'
_diffrn_radiation_type MoK\a
_diffrn_radiation_wavelength 0.71073
_diffrn_reflns_av_R_equivalents 0.1517
_diffrn_reflns_av_sigmaI/netI 0.1773
_diffrn_reflns_limit_h_max 38
_diffrn_reflns_limit_h_min -39
_diffrn_reflns_limit_k_max 71
_diffrn_reflns_limit_k_min -64
_diffrn_reflns_limit_l_max 37
_diffrn_reflns_limit_l_min -35
_diffrn_reflns_number 261120
_diffrn_reflns_theta_full 26.48
_diffrn_reflns_theta_max 26.48
_diffrn_reflns_theta_min 2.01
_exptl_absorpt_coefficient_mu 0.535
_exptl_absorpt_correction_T_max 0.9005
_exptl_absorpt_correction_T_min 0.8559
_exptl_absorpt_correction_type multi-scan
_exptl_absorpt_process_details SADABS
_exptl_crystal_colour green
_exptl_crystal_density_diffrn 1.095
_exptl_crystal_description block
_exptl_crystal_F_000 18192
_exptl_crystal_size_max 0.30
_exptl_crystal_size_mid 0.30
_exptl_crystal_size_min 0.20
_refine_diff_density_max 1.057
_refine_diff_density_min -0.439
_refine_diff_density_rms 0.097
_refine_ls_abs_structure_details 'Flack H D (1983), Acta Cryst. A39, 876-881'
_refine_ls_abs_structure_Flack 0.144(15)
_refine_ls_extinction_method none
_refine_ls_goodness_of_fit_ref 0.910
_refine_ls_hydrogen_treatment constr
_refine_ls_matrix_type full
_refine_ls_number_parameters 2071
_refine_ls_number_reflns 54501
_refine_ls_number_restraints 2673
_refine_ls_restrained_S_all 0.915
_refine_ls_R_factor_all 0.2267
_refine_ls_R_factor_gt 0.1068
_refine_ls_shift/su_max 0.001
_refine_ls_shift/su_mean 0.000
_refine_ls_structure_factor_coef Fsqd
_refine_ls_weighting_details 'calc w=1/[\s^2^(Fo^2^)+(0.1750P)^2^+0.0000P] where P=(Fo^2^+2Fc^2^)/3'
_refine_ls_weighting_scheme calc
_refine_ls_wR_factor_gt 0.2721
_refine_ls_wR_factor_ref 0.3227
_reflns_number_gt 18874
_reflns_number_total 54501
_reflns_threshold_expression >2sigma(I)
_cod_data_source_file ja107403p_si_001_2.cif
_cod_data_source_block imw1390
_cod_database_code 4105532

loop_
_symmetry_equiv_pos_as_xyz
'x, y, z'
'-x, -y, z'
'-x, y, z+1/2'
'x, -y, z+1/2'
'x+1/2, y+1/2, z+1/2'
'-x+1/2, -y+1/2, z+1/2'
'-x+1/2, y+1/2, z+1'
'x+1/2, -y+1/2, z+1'

loop_
_atom_site_label
_atom_site_type_symbol
_atom_site_fract_x
_atom_site_fract_y
_atom_site_fract_z
_atom_site_U_iso_or_equiv
_atom_site_adp_type
_atom_site_occupancy
_atom_site_symmetry_multiplicity
_atom_site_calc_flag
_atom_site_refinement_flags
Cu1 Cu 0.38660(4) 0.903308(19) 0.54678(4) 0.0696(3) Uani 1 1 d .
Cu2 Cu 0.49177(3) 0.807798(19) 0.30048(4) 0.0587(3) Uani 1 1 d .
Cu3 Cu 0.20416(4) 0.76108(2) 0.43793(4) 0.0717(4) Uani 1 1 d .
Cu4 Cu 0.14889(8) 0.97691(4) 0.35175(7) 0.1538(9) Uani 1 1 d .
Cu5 Cu 0.31616(5) 0.94137(2) 0.08661(4) 0.0856(4) Uani 1 1 d .
Cu6 Cu 0.08094(5) 0.82369(4) 0.15701(8) 0.1314(7) Uani 1 1 d .
N11A N 0.32684(18) 0.91015(11) 0.5627(2) 0.091(3) Uani 1 1 d GU
C12A C 0.3122(2) 0.91530(12) 0.6056(2) 0.094(3) Uani 1 1 d GU
H12A H 0.3312 0.9172 0.6291 0.112 Uiso 1 1 calc R
C13A C 0.2692(3) 0.91768(14) 0.6133(2) 0.113(4) Uani 1 1 d GU
H13A H 0.2594 0.9211 0.6420 0.136 Uiso 1 1 calc R
C14A C 0.24084(18) 0.91489(14) 0.5781(3) 0.117(4) Uani 1 1 d GU
H14A H 0.2121 0.9165 0.5832 0.141 Uiso 1 1 calc R
C15A C 0.2555(2) 0.90974(13) 0.5352(3) 0.100(3) Uani 1 1 d GU
H15A H 0.2365 0.9079 0.5116 0.120 Uiso 1 1 calc R
C16A C 0.2985(2) 0.90736(12) 0.5275(2) 0.082(3) Uani 1 1 d GU
N21A N 0.3706(2) 0.89847(11) 0.4390(2) 0.083(2) Uani 1 1 d GU
N22A N 0.3596(2) 0.90280(12) 0.48455(19) 0.079(2) Uani 1 1 d GU
C23A C 0.3150(2) 0.90197(14) 0.4881(2) 0.083(3) Uani 1 1 d GU
C24A C 0.2984(2) 0.89713(15) 0.4448(3) 0.106(3) Uani 1 1 d GU
H24A H 0.2700 0.8956 0.4375 0.127 Uiso 1 1 calc R
C25A C 0.3327(3) 0.89496(13) 0.41446(19) 0.092(3) Uani 1 1 d GU
H25A H 0.3308 0.8918 0.3839 0.111 Uiso 1 1 calc R
C26A C 0.4131(3) 0.89794(18) 0.4255(4) 0.079(3) Uani 1 1 d U
H26A H 0.4290 0.9085 0.4447 0.094 Uiso 1 1 calc R
H26B H 0.4150 0.9040 0.3951 0.094 Uiso 1 1 calc R
N31A N 0.47328(16) 0.77553(9) 0.2804(2) 0.0599(18) Uani 1 1 d GU
C32A C 0.4734(2) 0.76945(11) 0.23516(18) 0.085(3) Uani 1 1 d GU
H32A H 0.4817 0.7804 0.2137 0.103 Uiso 1 1 calc R
C33A C 0.4612(2) 0.74705(13) 0.22204(19) 0.090(3) Uani 1 1 d GU
H33A H 0.4613 0.7430 0.1918 0.108 Uiso 1 1 calc R
C34A C 0.4487(2) 0.73074(9) 0.2541(3) 0.091(3) Uani 1 1 d GU
H34A H 0.4405 0.7158 0.2454 0.109 Uiso 1 1 calc R
C35A C 0.4486(2) 0.73682(10) 0.2994(2) 0.093(3) Uani 1 1 d GU
H35A H 0.4403 0.7259 0.3209 0.111 Uiso 1 1 calc R
C36A C 0.46086(19) 0.75922(11) 0.31249(17) 0.071(2) Uani 1 1 d GU
N41A N 0.48226(18) 0.79028(9) 0.41476(17) 0.0672(19) Uani 1 1 d GU
N42A N 0.48211(18) 0.78767(9) 0.36731(16) 0.0666(19) Uani 1 1 d GU
C43A C 0.4625(2) 0.76593(11) 0.35694(17) 0.067(2) Uani 1 1 d GU
C44A C 0.4506(2) 0.75510(9) 0.3980(2) 0.070(2) Uani 1 1 d GU
H44A H 0.4371 0.7407 0.4009 0.084 Uiso 1 1 calc R
C45A C 0.4628(2) 0.77015(11) 0.43371(16) 0.063(2) Uani 1 1 d GU
H45A H 0.4587 0.7673 0.4642 0.076 Uiso 1 1 calc R
C46A C 0.5002(3) 0.80878(17) 0.4365(3) 0.072(2) Uani 1 1 d U
H46A H 0.5285 0.8110 0.4251 0.086 Uiso 1 1 calc R
H46B H 0.5023 0.8050 0.4682 0.086 Uiso 1 1 calc R
C51A C 0.43363(15) 0.87427(8) 0.42680(13) 0.069(2) Uani 1 1 d GU
C52A C 0.41111(12) 0.85346(10) 0.43111(14) 0.065(2) Uani 1 1 d GU
H52A H 0.3818 0.8538 0.4325 0.078 Uiso 1 1 calc R
C53A C 0.43235(15) 0.83216(8) 0.43338(14) 0.073(2) Uani 1 1 d GU
H53A H 0.4173 0.8182 0.4363 0.088 Uiso 1 1 calc R
C54A C 0.47611(15) 0.83166(7) 0.43135(12) 0.067(2) Uani 1 1 d GU
C55A C 0.49863(12) 0.85247(8) 0.42704(9) 0.069(2) Uani 1 1 d GU
H55A H 0.5279 0.8521 0.4257 0.083 Uiso 1 1 calc R
C56A C 0.47739(15) 0.87377(7) 0.42477(10) 0.066(2) Uani 1 1 d GU
H56A H 0.4925 0.8877 0.4219 0.079 Uiso 1 1 calc R
N11B N 0.51143(14) 0.84049(6) 0.32055(11) 0.0581(18) Uani 1 1 d GU
C12B C 0.55255(12) 0.84741(8) 0.32972(14) 0.071(2) Uani 1 1 d GU
H12B H 0.5735 0.8362 0.3334 0.085 Uiso 1 1 calc R
C13B C 0.56231(13) 0.87111(9) 0.33344(16) 0.083(3) Uani 1 1 d GU
H13B H 0.5898 0.8757 0.3396 0.099 Uiso 1 1 calc R
C14B C 0.53094(17) 0.88790(7) 0.32799(15) 0.086(3) Uani 1 1 d GU
H14B H 0.5375 0.9038 0.3305 0.103 Uiso 1 1 calc R
C15B C 0.48982(16) 0.88099(7) 0.31882(12) 0.071(2) Uani 1 1 d GU
H15B H 0.4688 0.8922 0.3152 0.086 Uiso 1 1 calc R
C16B C 0.48006(13) 0.85729(8) 0.31510(9) 0.060(2) Uani 1 1 d GU
N21B N 0.39268(18) 0.82070(10) 0.28874(19) 0.071(2) Uani 1 1 d GU
N22B N 0.43552(16) 0.82469(10) 0.30025(19) 0.0694(19) Uani 1 1 d GU
C23B C 0.44118(18) 0.84921(10) 0.3063(2) 0.066(2) Uani 1 1 d GU
C24B C 0.4018(2) 0.86038(9) 0.2986(3) 0.088(3) Uani 1 1 d GU
H24B H 0.3966 0.8764 0.3003 0.105 Uiso 1 1 calc R
C25B C 0.37186(16) 0.84276(13) 0.2877(2) 0.091(3) Uani 1 1 d GU
H25B H 0.3436 0.8452 0.2811 0.109 Uiso 1 1 calc R
C26B C 0.3755(3) 0.79870(19) 0.2809(3) 0.074(3) Uani 1 1 d U
H26C H 0.3948 0.7899 0.2621 0.089 Uiso 1 1 calc R
H26D H 0.3495 0.8007 0.2641 0.089 Uiso 1 1 calc R
N31B N 0.1988(2) 0.78319(11) 0.4896(2) 0.088(3) Uani 1 1 d GU
C32B C 0.1610(2) 0.79479(12) 0.4976(3) 0.101(3) Uani 1 1 d GU
H32B H 0.1396 0.7943 0.4763 0.121 Uiso 1 1 calc R
C33B C 0.1552(2) 0.80708(13) 0.5374(3) 0.125(4) Uani 1 1 d GU
H33B H 0.1299 0.8148 0.5428 0.151 Uiso 1 1 calc R
C34B C 0.1872(3) 0.80777(14) 0.5693(2) 0.121(4) Uani 1 1 d GU
H34B H 0.1833 0.8160 0.5960 0.145 Uiso 1 1 calc R
C35B C 0.2250(3) 0.79617(14) 0.5613(2) 0.104(3) Uani 1 1 d GU
H35B H 0.2464 0.7966 0.5826 0.125 Uiso 1 1 calc R
C36B C 0.23082(19) 0.78388(11) 0.5215(3) 0.085(3) Uani 1 1 d GU
N41B N 0.3137(2) 0.75279(10) 0.4692(2) 0.077(2) Uani 1 1 d GU
N42B N 0.27274(19) 0.76289(11) 0.4702(2) 0.076(2) Uani 1 1 d GU
C43B C 0.2677(2) 0.77444(12) 0.5121(2) 0.089(3) Uani 1 1 d GU
C44B C 0.3055(3) 0.77148(14) 0.53707(18) 0.089(3) Uani 1 1 d GU
H44B H 0.3107 0.7773 0.5657 0.107 Uiso 1 1 calc R
C45B C 0.3339(2) 0.75810(13) 0.5105(3) 0.097(3) Uani 1 1 d GU
H45B H 0.3610 0.7536 0.5188 0.116 Uiso 1 1 calc R
C46B C 0.3276(3) 0.7399(2) 0.4319(4) 0.089(3) Uani 1 1 d U
H46C H 0.3050 0.7301 0.4207 0.107 Uiso 1 1 calc R
H46D H 0.3509 0.7299 0.4405 0.107 Uiso 1 1 calc R
C51B C 0.36617(15) 0.78448(8) 0.32220(12) 0.068(2) Uani 1 1 d GU
C52B C 0.35627(14) 0.76094(8) 0.31597(15) 0.066(2) Uani 1 1 d GU
H52B H 0.3578 0.7543 0.2874 0.079 Uiso 1 1 calc R
C53B C 0.34414(14) 0.74725(7) 0.35240(16) 0.087(3) Uani 1 1 d GU
H53B H 0.3375 0.7315 0.3482 0.105 Uiso 1 1 calc R
C54B C 0.34191(15) 0.75710(7) 0.39506(15) 0.076(2) Uani 1 1 d GU
C55B C 0.35182(11) 0.78065(7) 0.40128(13) 0.067(2) Uani 1 1 d GU
H55B H 0.3503 0.7872 0.4298 0.080 Uiso 1 1 calc R
C56B C 0.36395(11) 0.79433(7) 0.36485(12) 0.065(2) Uani 1 1 d GU
H56B H 0.3706 0.8101 0.3690 0.078 Uiso 1 1 calc R
N11C N 0.44477(15) 0.89083(8) 0.53146(15) 0.075(2) Uani 1 1 d GU
C12C C 0.47851(18) 0.90554(8) 0.52169(15) 0.087(3) Uani 1 1 d GU
H12C H 0.4739 0.9215 0.5168 0.104 Uiso 1 1 calc R
C13C C 0.51910(16) 0.89645(9) 0.51924(16) 0.096(3) Uani 1 1 d GU
H13C H 0.5417 0.9063 0.5127 0.116 Uiso 1 1 calc R
C14C C 0.52597(14) 0.87267(10) 0.52656(18) 0.091(3) Uani 1 1 d GU
H14C H 0.5531 0.8666 0.5249 0.109 Uiso 1 1 calc R
C15C C 0.49224(15) 0.85796(8) 0.53633(14) 0.077(3) Uani 1 1 d GU
H15C H 0.4968 0.8420 0.5412 0.093 Uiso 1 1 calc R
C16C C 0.45164(15) 0.86704(8) 0.53878(11) 0.067(2) Uani 1 1 d GU
N21C N 0.35106(16) 0.84476(11) 0.56602(19) 0.079(2) Uani 1 1 d GU
N22C N 0.37997(19) 0.86264(8) 0.55355(19) 0.0634(19) Uani 1 1 d GU
C23C C 0.42076(17) 0.85245(11) 0.5511(2) 0.067(2) Uani 1 1 d GU
C24C C 0.4170(2) 0.82828(10) 0.5620(2) 0.072(2) Uani 1 1 d GU
H24C H 0.4390 0.8175 0.5630 0.086 Uiso 1 1 calc R
C25C C 0.3740(2) 0.82353(9) 0.5713(2) 0.083(3) Uani 1 1 d GU
H25C H 0.3627 0.8091 0.5793 0.099 Uiso 1 1 calc R
C26C C 0.3074(3) 0.84879(19) 0.5672(3) 0.076(3) Uani 1 1 d U
H26E H 0.3025 0.8651 0.5750 0.091 Uiso 1 1 calc R
H26F H 0.2951 0.8392 0.5907 0.091 Uiso 1 1 calc R
N31C N 0.21679(18) 0.73766(10) 0.38870(18) 0.071(2) Uani 1 1 d GU
C32C C 0.2086(2) 0.71371(10) 0.39008(18) 0.076(3) Uani 1 1 d GU
H32C H 0.1951 0.7072 0.4149 0.091 Uiso 1 1 calc R
C33C C 0.2207(2) 0.69945(8) 0.3544(2) 0.085(3) Uani 1 1 d GU
H33C H 0.2152 0.6834 0.3553 0.102 Uiso 1 1 calc R
C34C C 0.2409(2) 0.70915(11) 0.3174(2) 0.091(3) Uani 1 1 d GU
H34C H 0.2489 0.6996 0.2935 0.109 Uiso 1 1 calc R
C35C C 0.2491(2) 0.73310(11) 0.31602(18) 0.069(2) Uani 1 1 d GU
H35C H 0.2626 0.7396 0.2912 0.083 Uiso 1 1 calc R
C36C C 0.23703(19) 0.74736(8) 0.3517(2) 0.067(2) Uani 1 1 d GU
N41C N 0.22869(17) 0.80727(9) 0.3793(2) 0.075(2) Uani 1 1 d GU
N42C N 0.22367(16) 0.78291(10) 0.38786(18) 0.0662(19) Uani 1 1 d GU
C43C C 0.24191(18) 0.77039(8) 0.3515(2) 0.063(2) Uani 1 1 d GU
C44C C 0.25820(19) 0.78701(12) 0.32047(19) 0.078(3) Uani 1 1 d GU
H44C H 0.2718 0.7836 0.2936 0.093 Uiso 1 1 calc R
C45C C 0.2500(2) 0.80981(9) 0.3377(2) 0.072(2) Uani 1 1 d GU
H45C H 0.2574 0.8239 0.3241 0.086 Uiso 1 1 calc R
C46C C 0.2140(3) 0.82488(18) 0.4067(4) 0.071(2) Uani 1 1 d U
H46E H 0.1865 0.8201 0.4177 0.086 Uiso 1 1 calc R
H46F H 0.2097 0.8387 0.3882 0.086 Uiso 1 1 calc R
C51C C 0.28598(12) 0.84355(7) 0.52428(13) 0.072(2) Uani 1 1 d GU
C52C C 0.30512(14) 0.83101(7) 0.48980(16) 0.067(2) Uani 1 1 d GU
H52C H 0.3331 0.8264 0.4924 0.080 Uiso 1 1 calc R
C53C C 0.28238(15) 0.82536(9) 0.45138(16) 0.071(2) Uani 1 1 d GU
H53C H 0.2952 0.8170 0.4283 0.085 Uiso 1 1 calc R
C54C C 0.24051(15) 0.83224(9) 0.44743(16) 0.071(2) Uani 1 1 d GU
C55C C 0.22137(13) 0.84477(10) 0.4819(2) 0.088(3) Uani 1 1 d GU
H55C H 0.1934 0.8494 0.4793 0.105 Uiso 1 1 calc R
C56C C 0.24410(12) 0.85043(10) 0.52034(17) 0.087(3) Uani 1 1 d GU
H56C H 0.2313 0.8588 0.5434 0.104 Uiso 1 1 calc R
N11D N 0.40791(14) 0.90652(9) 0.61300(18) 0.097(3) Uani 1 1 d GU
C12D C 0.40500(15) 0.88878(10) 0.64489(17) 0.111(3) Uani 1 1 d GU
H12D H 0.3938 0.8743 0.6370 0.133 Uiso 1 1 calc R
C13D C 0.4188(2) 0.89271(13) 0.68855(18) 0.125(4) Uani 1 1 d GU
H13D H 0.4169 0.8808 0.7099 0.150 Uiso 1 1 calc R
C14D C 0.43559(19) 0.91440(13) 0.7003(2) 0.136(4) Uani 1 1 d GU
H14D H 0.4449 0.9170 0.7295 0.164 Uiso 1 1 calc R
C15D C 0.43850(18) 0.93215(12) 0.6684(2) 0.135(4) Uani 1 1 d GU
H15D H 0.4497 0.9467 0.6763 0.162 Uiso 1 1 calc R
C16D C 0.42466(18) 0.92821(10) 0.6248(2) 0.115(3) Uani 1 1 d GU
N21D N 0.4096(3) 0.96224(14) 0.5243(3) 0.119(3) Uani 1 1 d GU
N22D N 0.4065(2) 0.94157(11) 0.5507(3) 0.102(3) Uani 1 1 d GU
C23D C 0.4220(3) 0.94679(15) 0.5943(3) 0.115(3) Uani 1 1 d GU
C24D C 0.4347(3) 0.97069(16) 0.5948(3) 0.127(4) Uani 1 1 d GU
H24D H 0.4461 0.9787 0.6192 0.152 Uiso 1 1 calc R
C25D C 0.4270(3) 0.98023(11) 0.5515(4) 0.141(4) Uani 1 1 d GU
H25D H 0.4325 0.9956 0.5426 0.170 Uiso 1 1 calc R
C26D C 0.3952(5) 0.9638(2) 0.4808(5) 0.122(4) Uani 1 1 d U
H26G H 0.4054 0.9505 0.4635 0.146 Uiso 1 1 calc R
H26H H 0.4057 0.9780 0.4670 0.146 Uiso 1 1 calc R
N31D N 0.1197(4) 1.00941(19) 0.3635(4) 0.190(5) Uani 1 1 d GU
C32D C 0.0951(5) 1.0196(3) 0.3302(4) 0.198(6) Uani 1 1 d GU
H32D H 0.0862 1.0107 0.3058 0.238 Uiso 1 1 calc R
C33D C 0.0837(5) 1.0431(3) 0.3333(4) 0.217(6) Uani 1 1 d GU
H33D H 0.0673 1.0499 0.3111 0.261 Uiso 1 1 calc R
C34D C 0.0970(5) 1.0564(2) 0.3698(5) 0.213(6) Uani 1 1 d GU
H34D H 0.0894 1.0721 0.3720 0.256 Uiso 1 1 calc R
C35D C 0.1217(5) 1.0462(2) 0.4032(5) 0.202(6) Uani 1 1 d GU
H35D H 0.1305 1.0551 0.4276 0.243 Uiso 1 1 calc R
C36D C 0.1330(4) 1.0227(2) 0.4000(4) 0.181(5) Uani 1 1 d GU
N41D N 0.1934(4) 0.98212(15) 0.4667(3) 0.138(3) Uani 1 1 d GU
N42D N 0.1713(4) 0.9887(2) 0.4272(3) 0.153(4) Uani 1 1 d GU
C43D C 0.1607(4) 1.0129(2) 0.4309(4) 0.158(4) Uani 1 1 d GU
C44D C 0.1763(5) 1.02117(16) 0.4727(4) 0.176(5) Uani 1 1 d GU
H44D H 0.1737 1.0364 0.4837 0.211 Uiso 1 1 calc R
C45D C 0.1965(4) 1.0022(2) 0.4948(3) 0.170(5) Uani 1 1 d GU
H45D H 0.2095 1.0028 0.5228 0.204 Uiso 1 1 calc R
C46D C 0.2133(5) 0.9611(2) 0.4709(5) 0.116(4) Uani 1 1 d U
H46G H 0.2054 0.9513 0.4457 0.139 Uiso 1 1 calc R
H46H H 0.2033 0.9535 0.4980 0.139 Uiso 1 1 calc R
C51D C 0.34757(17) 0.96390(7) 0.48107(19) 0.102(3) Uani 1 1 d GU
C52D C 0.32227(19) 0.96837(9) 0.51822(18) 0.099(3) Uani 1 1 d GU
H52D H 0.3345 0.9718 0.5458 0.119 Uiso 1 1 calc R
C53D C 0.27865(19) 0.96772(8) 0.51411(18) 0.095(3) Uani 1 1 d GU
H53D H 0.2617 0.9707 0.5390 0.114 Uiso 1 1 calc R
C54D C 0.26032(17) 0.96260(9) 0.4728(2) 0.101(3) Uani 1 1 d GU
C55D C 0.28562(18) 0.95813(9) 0.43569(18) 0.113(3) Uani 1 1 d GU
H55D H 0.2734 0.9547 0.4081 0.135 Uiso 1 1 calc R
C56D C 0.32924(18) 0.95878(7) 0.43980(17) 0.112(3) Uani 1 1 d GU
H56D H 0.3462 0.9558 0.4149 0.135 Uiso 1 1 calc R
N11E N 0.55235(13) 0.79727(6) 0.29312(14) 0.0586(18) Uani 1 1 d GU
C12E C 0.57367(16) 0.78591(7) 0.32764(15) 0.068(2) Uani 1 1 d GU
H12E H 0.5598 0.7825 0.3544 0.082 Uiso 1 1 calc R
C13E C 0.61567(16) 0.77958(9) 0.32214(15) 0.089(3) Uani 1 1 d GU
H13E H 0.6299 0.7720 0.3452 0.107 Uiso 1 1 calc R
C14E C 0.63635(13) 0.78461(8) 0.28211(18) 0.105(3) Uani 1 1 d GU
H14E H 0.6644 0.7804 0.2784 0.126 Uiso 1 1 calc R
C15E C 0.61503(16) 0.79597(8) 0.24759(17) 0.088(3) Uani 1 1 d GU
H15E H 0.6289 0.7993 0.2208 0.105 Uiso 1 1 calc R
C16E C 0.57304(16) 0.80230(8) 0.25309(14) 0.063(2) Uani 1 1 d GU
N21E N 0.49556(15) 0.83217(12) 0.1871(2) 0.074(2) Uani 1 1 d GU
N22E N 0.50880(16) 0.81895(11) 0.22501(16) 0.0638(19) Uani 1 1 d GU
C23E C 0.55291(17) 0.81522(12) 0.2213(2) 0.065(2) Uani 1 1 d GU
C24E C 0.56694(16) 0.82613(14) 0.1811(2) 0.082(3) Uani 1 1 d GU
H24E H 0.5945 0.8264 0.1705 0.098 Uiso 1 1 calc R
C25E C 0.5315(2) 0.83660(13) 0.15996(19) 0.088(3) Uani 1 1 d GU
H25E H 0.5318 0.8449 0.1331 0.105 Uiso 1 1 calc R
C26E C 0.4525(3) 0.83702(18) 0.1791(3) 0.069(2) Uani 1 1 d U
H26I H 0.4358 0.8320 0.2046 0.083 Uiso 1 1 calc R
H26J H 0.4430 0.8285 0.1528 0.083 Uiso 1 1 calc R
N31E N 0.3249(3) 0.95678(10) 0.02592(17) 0.086(2) Uani 1 1 d GU
C32E C 0.2921(2) 0.96276(13) -0.0028(2) 0.105(3) Uani 1 1 d GU
H32E H 0.2643 0.9601 0.0058 0.125 Uiso 1 1 calc R
C33E C 0.3008(3) 0.97276(14) -0.0444(2) 0.111(4) Uani 1 1 d GU
H33E H 0.2788 0.9768 -0.0636 0.133 Uiso 1 1 calc R
C34E C 0.3423(3) 0.97676(13) -0.05726(18) 0.114(4) Uani 1 1 d GU
H34E H 0.3481 0.9834 -0.0851 0.137 Uiso 1 1 calc R
C35E C 0.3751(2) 0.97078(14) -0.0285(3) 0.107(3) Uani 1 1 d GU
H35E H 0.4028 0.9735 -0.0371 0.128 Uiso 1 1 calc R
C36E C 0.3664(2) 0.96079(12) 0.0131(2) 0.098(3) Uani 1 1 d GU
N41E N 0.4263(3) 0.94471(12) 0.1118(2) 0.106(3) Uani 1 1 d GU
N42E N 0.3884(2) 0.94662(12) 0.0867(3) 0.094(2) Uani 1 1 d GU
C43E C 0.3987(3) 0.95523(13) 0.0433(2) 0.099(3) Uani 1 1 d GU
C44E C 0.4430(3) 0.95865(13) 0.0416(3) 0.110(3) Uani 1 1 d GU
H44E H 0.4582 0.9642 0.0170 0.133 Uiso 1 1 calc R
C45E C 0.4601(2) 0.95215(13) 0.0839(3) 0.105(3) Uani 1 1 d GU
H45E H 0.4884 0.9527 0.0919 0.126 Uiso 1 1 calc R
C46E C 0.4260(4) 0.9354(2) 0.1538(4) 0.103(3) Uani 1 1 d U
H46I H 0.3984 0.9381 0.1669 0.124 Uiso 1 1 calc R
H46J H 0.4464 0.9438 0.1720 0.124 Uiso 1 1 calc R
C51E C 0.44740(15) 0.86285(8) 0.17189(15) 0.068(2) Uani 1 1 d GU
C52E C 0.42705(17) 0.87038(9) 0.13313(13) 0.086(3) Uani 1 1 d GU
H52E H 0.4175 0.8595 0.1122 0.103 Uiso 1 1 calc R
C53E C 0.42098(16) 0.89422(10) 0.12560(15) 0.095(3) Uani 1 1 d GU
H53E H 0.4074 0.8993 0.0997 0.115 Uiso 1 1 calc R
C54E C 0.43525(17) 0.91052(8) 0.15683(17) 0.081(3) Uani 1 1 d GU
C55E C 0.45559(18) 0.90299(9) 0.19560(15) 0.091(3) Uani 1 1 d GU
H55E H 0.4651 0.9139 0.2165 0.110 Uiso 1 1 calc R
C56E C 0.46167(14) 0.87915(10) 0.20313(15) 0.097(3) Uani 1 1 d GU
H56E H 0.4753 0.8741 0.2291 0.117 Uiso 1 1 calc R
N11F N 0.18283(13) 0.73577(7) 0.48064(14) 0.077(2) Uani 1 1 d GU
C12F C 0.21004(14) 0.72399(8) 0.50947(15) 0.082(3) Uani 1 1 d GU
H12F H 0.2388 0.7271 0.5086 0.098 Uiso 1 1 calc R
C13F C 0.19427(15) 0.70751(9) 0.53953(16) 0.080(3) Uani 1 1 d GU
H13F H 0.2125 0.6996 0.5588 0.096 Uiso 1 1 calc R
C14F C 0.15129(15) 0.70282(7) 0.54075(15) 0.090(3) Uani 1 1 d GU
H14F H 0.1407 0.6918 0.5609 0.108 Uiso 1 1 calc R
C15F C 0.12408(14) 0.71460(8) 0.51192(17) 0.097(3) Uani 1 1 d GU
H15F H 0.0953 0.7115 0.5128 0.116 Uiso 1 1 calc R
C16F C 0.13985(13) 0.73108(8) 0.48186(17) 0.072(2) Uani 1 1 d GU
N21F N 0.0934(2) 0.77179(10) 0.4056(2) 0.082(2) Uani 1 1 d GU
N22F N 0.12858(15) 0.76017(11) 0.4250(2) 0.070(2) Uani 1 1 d GU
C23F C 0.11315(19) 0.74302(11) 0.4554(2) 0.072(2) Uani 1 1 d GU
C24F C 0.06843(19) 0.74404(13) 0.4549(2) 0.081(3) Uani 1 1 d GU
H24F H 0.0503 0.7347 0.4717 0.097 Uiso 1 1 calc R
C25F C 0.05622(15) 0.76182(14) 0.4241(3) 0.097(3) Uani 1 1 d GU
H25F H 0.0287 0.7662 0.4172 0.116 Uiso 1 1 calc R
C26F C 0.0958(4) 0.7896(2) 0.3720(4) 0.094(3) Uani 1 1 d U
H26K H 0.1171 0.8008 0.3814 0.113 Uiso 1 1 calc R
H26L H 0.0690 0.7978 0.3715 0.113 Uiso 1 1 calc R
N31F N 0.0298(3) 0.8147(2) 0.1181(4) 0.157(4) Uani 1 1 d GU
C32F C 0.0011(4) 0.83162(17) 0.1043(5) 0.173(5) Uani 1 1 d GU
H32F H 0.0047 0.8472 0.1130 0.207 Uiso 1 1 calc R
C33F C -0.0330(4) 0.8253(2) 0.0777(5) 0.191(5) Uani 1 1 d GU
H33F H -0.0523 0.8367 0.0685 0.230 Uiso 1 1 calc R
C34F C -0.0384(4) 0.8021(3) 0.0648(5) 0.200(6) Uani 1 1 d GU
H34F H -0.0613 0.7978 0.0469 0.240 Uiso 1 1 calc R
C35F C -0.0097(4) 0.78511(18) 0.0785(5) 0.184(5) Uani 1 1 d GU
H35F H -0.0133 0.7696 0.0699 0.221 Uiso 1 1 calc R
C36F C 0.0244(4) 0.79142(19) 0.1052(5) 0.163(4) Uani 1 1 d GU
N41F N 0.1059(3) 0.76148(19) 0.1621(3) 0.134(3) Uani 1 1 d GU
N42F N 0.0831(3) 0.78243(15) 0.1533(4) 0.131(3) Uani 1 1 d GU
C43F C 0.0482(3) 0.7767(2) 0.1255(4) 0.158(4) Uani 1 1 d GU
C44F C 0.0494(4) 0.7521(2) 0.1171(4) 0.161(5) Uani 1 1 d GU
H44F H 0.0303 0.7437 0.0998 0.193 Uiso 1 1 calc R
C45F C 0.0851(4) 0.74275(15) 0.1397(4) 0.148(4) Uani 1 1 d GU
H45F H 0.0933 0.7271 0.1399 0.178 Uiso 1 1 calc R
C46F C 0.1409(4) 0.7616(3) 0.1933(5) 0.115(4) Uani 1 1 d U
H46K H 0.1623 0.7726 0.1837 0.138 Uiso 1 1 calc R
H46L H 0.1535 0.7461 0.1953 0.138 Uiso 1 1 calc R
C51F C 0.10577(19) 0.78235(7) 0.32514(18) 0.087(3) Uani 1 1 d GU
C52F C 0.07371(16) 0.77380(8) 0.2979(2) 0.079(3) Uani 1 1 d GU
H52F H 0.0464 0.7726 0.3089 0.095 Uiso 1 1 calc R
C53F C 0.08249(19) 0.76697(9) 0.2540(2) 0.096(3) Uani 1 1 d GU
H53F H 0.0610 0.7612 0.2357 0.116 Uiso 1 1 calc R
C54F C 0.1233(2) 0.76870(8) 0.2375(2) 0.100(3) Uani 1 1 d GU
C55F C 0.15541(18) 0.77725(8) 0.2647(3) 0.096(3) Uani 1 1 d GU
H55F H 0.1827 0.7784 0.2537 0.115 Uiso 1 1 calc R
C56F C 0.14662(16) 0.78407(8) 0.3086(2) 0.087(3) Uani 1 1 d GU
H56F H 0.1681 0.7898 0.3268 0.104 Uiso 1 1 calc R
N11G N 0.1000(4) 0.96065(8) 0.3743(4) 0.197(5) Uani 1 1 d GU
C12G C 0.0966(4) 0.95648(11) 0.4202(4) 0.214(6) Uani 1 1 d GU
H12G H 0.1176 0.9617 0.4396 0.257 Uiso 1 1 calc R
C13G C 0.0618(4) 0.94457(12) 0.4371(4) 0.230(7) Uani 1 1 d GU
H13G H 0.0596 0.9418 0.4678 0.276 Uiso 1 1 calc R
C14G C 0.0304(3) 0.93682(12) 0.4081(4) 0.233(7) Uani 1 1 d GU
H14G H 0.0071 0.9288 0.4194 0.280 Uiso 1 1 calc R
C15G C 0.0338(3) 0.94098(10) 0.3622(4) 0.221(6) Uani 1 1 d GU
H15G H 0.0128 0.9358 0.3429 0.265 Uiso 1 1 calc R
C16G C 0.0686(4) 0.95290(8) 0.3453(4) 0.211(5) Uani 1 1 d GU
N21G N 0.1059(5) 0.9717(2) 0.2390(5) 0.185(4) Uani 1 1 d GDU
N22G N 0.1076(4) 0.9678(2) 0.2861(5) 0.168(4) Uani 1 1 d GU
C23G C 0.0722(5) 0.9540(2) 0.2983(4) 0.191(5) Uani 1 1 d GU
C24G C 0.0485(4) 0.9494(2) 0.2588(7) 0.195(5) Uani 1 1 d GU
H24G H 0.0237 0.9407 0.2572 0.234 Uiso 1 1 calc R
C25G C 0.0694(5) 0.9604(3) 0.2221(4) 0.200(6) Uani 1 1 d GU
H25G H 0.0606 0.9601 0.1923 0.240 Uiso 1 1 calc R
C26G C 0.1408(4) 0.9846(3) 0.2175(7) 0.186(5) Uani 1 1 d DU
H26M H 0.1433 0.9996 0.2327 0.223 Uiso 1 1 calc R
H26N H 0.1323 0.9880 0.1868 0.223 Uiso 1 1 calc R
N31G N 0.3235(3) 0.90898(9) 0.0617(2) 0.092(3) Uani 1 1 d GU
C32G C 0.3295(3) 0.90358(11) 0.01664(19) 0.110(3) Uani 1 1 d GU
H32G H 0.3317 0.9156 -0.0045 0.132 Uiso 1 1 calc R
C33G C 0.3322(4) 0.88029(13) 0.0031(2) 0.126(4) Uani 1 1 d GU
H33G H 0.3362 0.8767 -0.0271 0.151 Uiso 1 1 calc R
C34G C 0.3289(3) 0.86239(10) 0.0346(3) 0.128(4) Uani 1 1 d GU
H34G H 0.3307 0.8468 0.0255 0.154 Uiso 1 1 calc R
C35G C 0.3230(3) 0.86778(11) 0.0797(3) 0.120(4) Uani 1 1 d GU
H35G H 0.3208 0.8558 0.1008 0.144 Uiso 1 1 calc R
C36G C 0.3203(3) 0.89108(12) 0.09328(17) 0.089(3) Uani 1 1 d GU
N41G N 0.3131(3) 0.92589(10) 0.1904(2) 0.106(3) Uani 1 1 d GU
N42G N 0.3146(3) 0.92199(11) 0.14333(18) 0.097(3) Uani 1 1 d GU
C43G C 0.3182(3) 0.89744(12) 0.1360(2) 0.094(3) Uani 1 1 d GU
C44G C 0.3189(3) 0.88618(10) 0.1785(3) 0.109(3) Uani 1 1 d GU
H44G H 0.3210 0.8701 0.1835 0.131 Uiso 1 1 calc R
C45G C 0.3157(3) 0.90376(13) 0.21217(17) 0.106(3) Uani 1 1 d GU
H45G H 0.3154 0.9012 0.2430 0.127 Uiso 1 1 calc R
C46G C 0.3122(5) 0.9474(2) 0.2121(4) 0.112(3) Uani 1 1 d U
H46M H 0.3288 0.9588 0.1954 0.134 Uiso 1 1 calc R
H46N H 0.3242 0.9460 0.2419 0.134 Uiso 1 1 calc R
C51G C 0.1833(2) 0.97413(16) 0.2156(2) 0.164(4) Uani 1 1 d GDU
C52G C 0.1897(3) 0.95013(16) 0.2109(2) 0.155(4) Uani 1 1 d GU
H52G H 0.1668 0.9401 0.2077 0.186 Uiso 1 1 calc R
C53G C 0.2304(3) 0.94111(11) 0.2109(2) 0.137(4) Uani 1 1 d GU
H53G H 0.2347 0.9251 0.2077 0.164 Uiso 1 1 calc R
C54G C 0.2647(2) 0.95611(10) 0.21562(17) 0.132(4) Uani 1 1 d GU
C55G C 0.2583(2) 0.98011(11) 0.22034(12) 0.136(4) Uani 1 1 d GU
H55G H 0.2812 0.9901 0.2235 0.163 Uiso 1 1 calc R
C56G C 0.2175(3) 0.98912(12) 0.22035(19) 0.145(4) Uani 1 1 d GU
H56G H 0.2132 1.0052 0.2235 0.174 Uiso 1 1 calc R
N11H N 0.3060(2) 0.97378(9) 0.11072(16) 0.112(3) Uani 1 1 d GU
C12H C 0.3384(2) 0.98859(12) 0.1243(2) 0.121(4) Uani 1 1 d GU
H12H H 0.3661 0.9833 0.1242 0.145 Uiso 1 1 calc R
C13H C 0.3294(3) 1.01136(11) 0.13800(19) 0.125(4) Uani 1 1 d GU
H13H H 0.3510 1.0213 0.1471 0.150 Uiso 1 1 calc R
C14H C 0.2880(3) 1.01933(8) 0.13811(19) 0.134(4) Uani 1 1 d GU
H14H H 0.2819 1.0346 0.1473 0.161 Uiso 1 1 calc R
C15H C 0.2556(2) 1.00452(11) 0.12452(16) 0.140(4) Uani 1 1 d GU
H15H H 0.2279 1.0099 0.1246 0.169 Uiso 1 1 calc R
C16H C 0.2646(2) 0.98174(11) 0.11083(11) 0.121(3) Uani 1 1 d GU
N21H N 0.2063(5) 0.93277(19) 0.0673(3) 0.162(4) Uani 1 1 d GU
N22H N 0.2440(3) 0.9444(2) 0.0801(3) 0.145(4) Uani 1 1 d GU
C23H C 0.2330(4) 0.9666(2) 0.0980(3) 0.143(4) Uani 1 1 d GU
C24H C 0.1885(5) 0.9688(2) 0.0964(4) 0.154(5) Uani 1 1 d GU
H24H H 0.1728 0.9816 0.1060 0.185 Uiso 1 1 calc R
C25H C 0.1719(3) 0.9479(3) 0.0774(4) 0.171(5) Uani 1 1 d GU
H25H H 0.1436 0.9446 0.0724 0.205 Uiso 1 1 calc R
C26H C 0.2063(6) 0.9117(4) 0.0436(6) 0.169(5) Uani 1 1 d U
H26O H 0.2311 0.9109 0.0246 0.202 Uiso 1 1 calc R
H26P H 0.1816 0.9109 0.0245 0.202 Uiso 1 1 calc R
N31H N 0.0482(5) 0.8249(2) 0.2125(4) 0.189(5) Uani 1 1 d GU
C32H C 0.0049(4) 0.8217(2) 0.2162(5) 0.205(6) Uani 1 1 d GU
H32H H -0.0110 0.8182 0.1908 0.246 Uiso 1 1 calc R
C33H C -0.0147(3) 0.8238(2) 0.2578(6) 0.220(6) Uani 1 1 d GU
H33H H -0.0436 0.8217 0.2603 0.264 Uiso 1 1 calc R
C34H C 0.0091(5) 0.8291(2) 0.2957(4) 0.198(6) Uani 1 1 d GU
H34H H -0.0040 0.8304 0.3236 0.238 Uiso 1 1 calc R
C35H C 0.0524(5) 0.8323(2) 0.2920(4) 0.178(5) Uani 1 1 d GU
H35H H 0.0683 0.8358 0.3174 0.214 Uiso 1 1 calc R
C36H C 0.0719(3) 0.8302(2) 0.2504(5) 0.166(4) Uani 1 1 d GU
N41H N 0.1721(3) 0.83098(19) 0.1993(3) 0.143(3) Uani 1 1 d GU
N42H N 0.1273(3) 0.82992(18) 0.1989(4) 0.143(4) Uani 1 1 d GU
C43H C 0.1126(3) 0.8361(2) 0.2423(4) 0.162(4) Uani 1 1 d GU
C44H C 0.1482(5) 0.8411(2) 0.2696(3) 0.155(5) Uani 1 1 d GU
H44H H 0.1476 0.8456 0.2997 0.186 Uiso 1 1 calc R
C45H C 0.1849(3) 0.8379(2) 0.2431(4) 0.147(4) Uani 1 1 d GU
H45H H 0.2126 0.8399 0.2527 0.177 Uiso 1 1 calc R
C46H C 0.2014(5) 0.8286(3) 0.1589(6) 0.144(4) Uani 1 1 d U
H46O H 0.2295 0.8246 0.1693 0.172 Uiso 1 1 calc R
H46P H 0.1916 0.8160 0.1398 0.172 Uiso 1 1 calc R
C51H C 0.2062(3) 0.89045(15) 0.0778(2) 0.156(4) Uani 1 1 d GU
C52H C 0.1963(2) 0.89269(13) 0.1231(2) 0.147(4) Uani 1 1 d GU
H52H H 0.1907 0.9074 0.1351 0.176 Uiso 1 1 calc R
C53H C 0.1948(2) 0.87292(13) 0.1504(2) 0.127(4) Uani 1 1 d GU
H53H H 0.1882 0.8744 0.1807 0.152 Uiso 1 1 calc R
C54H C 0.2033(3) 0.85090(13) 0.1324(3) 0.135(4) Uani 1 1 d GU
C55H C 0.2132(2) 0.84865(14) 0.0871(3) 0.149(4) Uani 1 1 d GU
H55H H 0.2188 0.8339 0.0751 0.178 Uiso 1 1 calc R
C56H C 0.2146(3) 0.86843(16) 0.0598(2) 0.152(5) Uani 1 1 d GU
H56H H 0.2212 0.8669 0.0295 0.182 Uiso 1 1 calc R
N11I N 0.2014(3) 0.99228(15) 0.3260(3) 0.167(4) Uani 1 1 d GU
C12I C 0.2092(3) 1.01601(14) 0.3190(3) 0.186(5) Uani 1 1 d GU
H12I H 0.1868 1.0264 0.3156 0.224 Uiso 1 1 calc R
C13I C 0.2504(4) 1.02422(13) 0.3173(3) 0.207(6) Uani 1 1 d GU
H13I H 0.2556 1.0401 0.3127 0.249 Uiso 1 1 calc R
C14I C 0.2839(3) 1.00869(15) 0.3225(3) 0.178(5) Uani 1 1 d GU
H14I H 0.3115 1.0142 0.3213 0.213 Uiso 1 1 calc R
C15I C 0.2761(3) 0.98496(14) 0.3294(2) 0.152(5) Uani 1 1 d GU
H15I H 0.2985 0.9746 0.3329 0.182 Uiso 1 1 calc R
C16I C 0.2349(3) 0.97675(13) 0.33113(19) 0.141(4) Uani 1 1 d GU
N21I N 0.1806(3) 0.92159(16) 0.3539(3) 0.125(3) Uani 1 1 d GU
N22I N 0.1787(3) 0.94626(17) 0.3476(3) 0.133(3) Uani 1 1 d GU
C23I C 0.2198(4) 0.95431(14) 0.3368(3) 0.128(4) Uani 1 1 d GU
C24I C 0.2472(3) 0.9346(2) 0.3364(3) 0.127(4) Uani 1 1 d GU
H24I H 0.2759 0.9349 0.3303 0.153 Uiso 1 1 calc R
C25I C 0.2230(4) 0.91438(15) 0.3470(3) 0.148(4) Uani 1 1 d GU
H25I H 0.2331 0.8991 0.3491 0.178 Uiso 1 1 calc R
C26I C 0.1479(6) 0.9054(3) 0.3646(7) 0.161(5) Uani 1 1 d U
H26Q H 0.1304 0.9114 0.3887 0.194 Uiso 1 1 calc R
H26R H 0.1596 0.8904 0.3737 0.194 Uiso 1 1 calc R
N31I N 0.1097(3) 0.8312(2) 0.0972(3) 0.130(3) Uani 1 1 d GU
C32I C 0.1269(3) 0.81205(15) 0.0748(4) 0.139(4) Uani 1 1 d GU
H32I H 0.1298 0.7978 0.0896 0.166 Uiso 1 1 calc R
C33I C 0.1398(3) 0.8142(2) 0.0304(4) 0.154(5) Uani 1 1 d GU
H33I H 0.1513 0.8014 0.0154 0.184 Uiso 1 1 calc R
C34I C 0.1355(4) 0.8356(3) 0.0083(3) 0.165(5) Uani 1 1 d GU
H34I H 0.1441 0.8371 -0.0214 0.198 Uiso 1 1 calc R
C35I C 0.1183(4) 0.8548(2) 0.0306(4) 0.165(5) Uani 1 1 d GU
H35I H 0.1154 0.8691 0.0159 0.198 Uiso 1 1 calc R
C36I C 0.1054(3) 0.85258(17) 0.0751(4) 0.149(4) Uani 1 1 d GU
N41I N 0.0614(3) 0.8856(2) 0.1671(4) 0.162(4) Uani 1 1 d GU
N42I N 0.0744(3) 0.86423(17) 0.1470(5) 0.154(4) Uani 1 1 d GU
C43I C 0.0900(3) 0.8694(2) 0.1033(4) 0.145(4) Uani 1 1 d GU
C44I C 0.0865(4) 0.8940(2) 0.0964(4) 0.156(5) Uani 1 1 d GU
H44I H 0.0944 0.9020 0.0706 0.187 Uiso 1 1 calc R
C45I C 0.0688(4) 0.90401(15) 0.1358(5) 0.158(5) Uani 1 1 d GU
H45I H 0.0632 0.9198 0.1403 0.190 Uiso 1 1 calc R
C46I C 0.0412(6) 0.8890(4) 0.2067(7) 0.171(5) Uani 1 1 d U
H46Q H 0.0225 0.8757 0.2113 0.205 Uiso 1 1 calc R
H46R H 0.0237 0.9028 0.2037 0.205 Uiso 1 1 calc R
C51I C 0.1229(4) 0.90295(18) 0.3218(4) 0.146(4) Uani 1 1 d GU
C52I C 0.0815(5) 0.89637(18) 0.3305(4) 0.148(4) Uani 1 1 d GU
H52I H 0.0718 0.8956 0.3600 0.178 Uiso 1 1 calc R
C53I C 0.0546(3) 0.89086(19) 0.2952(5) 0.163(5) Uani 1 1 d GU
H53I H 0.0269 0.8865 0.3010 0.196 Uiso 1 1 calc R
C54I C 0.0691(4) 0.8919(2) 0.2512(4) 0.174(5) Uani 1 1 d GU
C55I C 0.1105(5) 0.8985(2) 0.2425(4) 0.155(5) Uani 1 1 d GU
H55I H 0.1202 0.8992 0.2130 0.186 Uiso 1 1 calc R
C56I C 0.1374(3) 0.90403(19) 0.2778(5) 0.160(5) Uani 1 1 d GU
H56I H 0.1651 0.9084 0.2720 0.192 Uiso 1 1 calc R
B11 B 0.3861(5) 0.9382(3) 0.3182(5) 0.136(6) Uiso 1 1 d D
F12 F 0.3990(4) 0.9486(2) 0.2792(4) 0.232(5) Uiso 1 1 d D
F13 F 0.4057(4) 0.9446(2) 0.3551(4) 0.209(5) Uiso 1 1 d D
F14 F 0.3908(3) 0.91487(19) 0.3123(4) 0.203(4) Uiso 1 1 d D
F15 F 0.3441(3) 0.9427(2) 0.3229(4) 0.217(5) Uiso 1 1 d D
B21 B 0.4741(4) 0.7909(2) 0.0765(4) 0.103(5) Uiso 1 1 d D
F22 F 0.4904(3) 0.79181(19) 0.1174(3) 0.188(4) Uiso 1 1 d D
F23 F 0.4492(2) 0.80948(13) 0.0692(2) 0.122(2) Uiso 1 1 d D
F24 F 0.5054(3) 0.79001(19) 0.0454(4) 0.207(4) Uiso 1 1 d D
F25 F 0.4532(3) 0.77071(16) 0.0705(3) 0.170(3) Uiso 1 1 d D
B31 B 0.7023(4) 0.8054(2) 0.1694(5) 0.106(5) Uiso 1 1 d D
F32 F 0.7415(2) 0.81220(15) 0.1539(3) 0.151(3) Uiso 1 1 d D
F33 F 0.7084(3) 0.79712(17) 0.2115(3) 0.170(4) Uiso 1 1 d D
F34 F 0.6776(2) 0.82531(14) 0.1748(3) 0.139(3) Uiso 1 1 d D
F35 F 0.6836(2) 0.79096(14) 0.1455(3) 0.132(3) Uiso 1 1 d D
B41 B 0.6301(4) 0.8330(2) 0.4181(4) 0.088(4) Uiso 1 1 d D
F42 F 0.66395(19) 0.82759(11) 0.4424(2) 0.1011(19) Uiso 1 1 d D
F43 F 0.6424(3) 0.84222(15) 0.3775(3) 0.145(3) Uiso 1 1 d D
F44 F 0.6055(2) 0.81310(14) 0.4106(3) 0.138(3) Uiso 1 1 d D
F45 F 0.6034(3) 0.84815(15) 0.4409(3) 0.148(3) Uiso 1 1 d D
B51 B 0.3209(4) 0.8115(2) 0.1751(4) 0.080(4) Uiso 1 1 d D
F52 F 0.2956(2) 0.80501(13) 0.2076(2) 0.116(2) Uiso 1 1 d D
F53 F 0.3452(3) 0.79151(16) 0.1656(3) 0.180(4) Uiso 1 1 d D
F54 F 0.3494(2) 0.82821(14) 0.1874(3) 0.136(3) Uiso 1 1 d D
F55 F 0.3002(2) 0.81762(13) 0.1372(2) 0.120(2) Uiso 1 1 d D
B61 B 0.2636(4) 0.8703(2) 0.2947(4) 0.096(4) Uiso 1 1 d D
F62 F 0.29865(19) 0.88345(11) 0.3111(2) 0.104(2) Uiso 1 1 d D
F63 F 0.23735(19) 0.86486(12) 0.3310(2) 0.107(2) Uiso 1 1 d D
F64 F 0.2413(2) 0.88506(13) 0.2652(2) 0.121(2) Uiso 1 1 d D
F65 F 0.27726(18) 0.85139(10) 0.2737(2) 0.0930(18) Uiso 1 1 d D

loop_
_atom_site_aniso_label
_atom_site_aniso_U_11
_atom_site_aniso_U_22
_atom_site_aniso_U_33
_atom_site_aniso_U_23
_atom_site_aniso_U_13
_atom_site_aniso_U_12
Cu1 0.0853(8) 0.0461(7) 0.0773(8) -0.0050(6) 0.0058(7) -0.0185(6)
Cu2 0.0724(7) 0.0531(7) 0.0506(6) 0.0020(6) 0.0013(6) 0.0078(5)
Cu3 0.0698(7) 0.0622(8) 0.0830(8) -0.0061(7) 0.0050(7) -0.0315(6)
Cu4 0.195(2) 0.1540(19) 0.1123(14) 0.0020(13) 0.0083(14) 0.0658(16)
Cu5 0.1547(13) 0.0473(7) 0.0548(7) 0.0078(6) -0.0046(8) -0.0083(8)
Cu6 0.0875(11) 0.1346(16) 0.1721(18) -0.0481(14) -0.0070(11) -0.0290(10)
N11A 0.122(6) 0.053(5) 0.099(6) -0.025(4) -0.006(5) -0.029(5)
C12A 0.115(7) 0.059(6) 0.107(7) -0.033(5) 0.030(6) -0.044(6)
C13A 0.126(8) 0.075(7) 0.139(8) -0.030(7) 0.037(7) -0.049(6)
C14A 0.115(8) 0.094(7) 0.143(9) -0.002(7) 0.032(6) -0.040(6)
C15A 0.097(6) 0.066(6) 0.138(8) -0.017(6) -0.004(6) -0.035(6)
C16A 0.092(6) 0.051(5) 0.102(6) -0.007(5) 0.010(5) -0.034(5)
N21A 0.123(5) 0.049(4) 0.076(5) 0.003(4) 0.002(5) 0.023(4)
N22A 0.107(5) 0.061(5) 0.070(5) 0.007(4) -0.004(4) 0.008(4)
C23A 0.093(6) 0.057(5) 0.099(6) -0.003(5) 0.002(5) -0.007(5)
C24A 0.121(7) 0.083(7) 0.113(7) 0.004(7) -0.009(6) -0.008(6)
C25A 0.124(7) 0.047(6) 0.107(7) 0.008(5) -0.012(6) 0.005(6)
C26A 0.098(6) 0.069(6) 0.068(6) 0.020(5) 0.032(5) 0.004(5)
N31A 0.044(4) 0.066(5) 0.070(4) -0.015(4) -0.012(3) 0.004(3)
C32A 0.086(6) 0.090(7) 0.079(6) -0.019(5) -0.017(5) -0.020(5)
C33A 0.101(7) 0.070(6) 0.099(7) -0.040(5) -0.012(6) -0.002(6)
C34A 0.089(6) 0.070(6) 0.114(7) -0.044(5) -0.039(6) -0.001(5)
C35A 0.081(6) 0.078(6) 0.120(7) -0.011(6) -0.018(6) 0.007(5)
C36A 0.057(5) 0.063(5) 0.093(5) -0.005(5) -0.022(5) 0.004(4)
N41A 0.093(5) 0.052(4) 0.057(4) 0.005(3) -0.005(4) 0.022(4)
N42A 0.074(5) 0.060(5) 0.066(4) 0.015(4) -0.002(4) 0.010(4)
C43A 0.068(5) 0.056(5) 0.077(5) 0.001(4) -0.007(5) -0.005(4)
C44A 0.081(6) 0.042(5) 0.087(6) 0.008(4) 0.005(5) 0.014(4)
C45A 0.062(5) 0.061(5) 0.068(5) 0.015(4) 0.019(5) 0.028(4)
C46A 0.094(6) 0.071(6) 0.050(5) 0.004(5) -0.023(5) -0.001(5)
C51A 0.100(5) 0.073(5) 0.033(4) 0.007(4) 0.010(4) 0.002(5)
C52A 0.085(6) 0.066(5) 0.043(4) 0.016(4) 0.021(4) 0.004(4)
C53A 0.088(5) 0.080(6) 0.052(5) 0.010(5) -0.011(5) 0.022(5)
C54A 0.087(5) 0.068(5) 0.044(4) -0.005(4) -0.003(4) 0.002(4)
C55A 0.084(6) 0.075(6) 0.049(5) -0.005(5) 0.004(4) -0.005(4)
C56A 0.085(5) 0.066(5) 0.046(5) 0.010(4) -0.002(5) -0.008(5)
N11B 0.078(4) 0.048(4) 0.048(4) 0.010(3) 0.010(4) 0.018(3)
C12B 0.091(6) 0.050(5) 0.071(5) 0.008(5) 0.006(5) -0.009(5)
C13B 0.103(7) 0.059(6) 0.087(6) 0.013(5) 0.000(6) -0.005(5)
C14B 0.135(7) 0.041(5) 0.082(6) 0.011(5) 0.013(6) 0.001(5)
C15B 0.102(6) 0.036(5) 0.076(6) 0.018(4) 0.043(5) 0.028(4)
C16B 0.079(5) 0.057(5) 0.045(4) 0.007(4) 0.011(4) 0.019(4)
N21B 0.079(5) 0.078(5) 0.054(4) 0.028(4) 0.011(4) 0.005(4)
N22B 0.081(5) 0.081(5) 0.046(4) 0.010(4) 0.020(4) -0.007(4)
C23B 0.080(5) 0.076(5) 0.044(4) 0.042(4) 0.017(4) 0.017(4)
C24B 0.084(6) 0.109(7) 0.071(6) -0.002(6) 0.014(6) 0.029(5)
C25B 0.067(6) 0.115(7) 0.090(7) 0.019(6) 0.002(5) 0.030(5)
C26B 0.056(5) 0.094(6) 0.072(5) 0.020(5) -0.019(4) -0.032(5)
N31B 0.087(5) 0.066(5) 0.113(6) -0.001(5) 0.026(5) -0.061(4)
C32B 0.098(6) 0.060(6) 0.144(8) -0.023(6) 0.035(7) -0.046(5)
C33B 0.119(7) 0.102(8) 0.155(9) -0.049(7) 0.060(7) -0.078(6)
C34B 0.128(8) 0.102(8) 0.133(8) -0.053(7) 0.055(7) -0.079(6)
C35B 0.136(8) 0.081(7) 0.096(7) -0.023(5) 0.036(6) -0.066(6)
C36B 0.096(6) 0.070(6) 0.089(6) 0.001(5) 0.025(5) -0.074(5)
N41B 0.079(5) 0.060(5) 0.094(5) 0.036(4) -0.011(4) -0.040(4)
N42B 0.093(5) 0.059(5) 0.077(5) 0.019(4) 0.003(4) -0.046(4)
C43B 0.102(6) 0.076(6) 0.089(6) 0.022(5) 0.017(5) -0.064(5)
C44B 0.099(7) 0.087(7) 0.081(6) 0.032(5) -0.008(5) -0.050(5)
C45B 0.101(7) 0.081(7) 0.108(7) 0.042(6) -0.026(6) -0.042(5)
C46B 0.075(6) 0.087(7) 0.104(7) 0.041(5) -0.011(6) -0.001(5)
C51B 0.059(5) 0.080(6) 0.064(5) 0.013(5) -0.004(4) -0.007(5)
C52B 0.056(5) 0.070(6) 0.072(6) 0.006(5) -0.006(4) 0.000(4)
C53B 0.083(6) 0.076(7) 0.103(6) 0.014(5) -0.016(6) -0.008(5)
C54B 0.070(5) 0.070(5) 0.090(5) 0.026(5) 0.015(5) -0.001(5)
C55B 0.048(5) 0.069(6) 0.084(6) 0.017(5) 0.000(4) -0.016(4)
C56B 0.053(5) 0.062(6) 0.080(5) 0.009(4) 0.004(5) -0.017(4)
N11C 0.092(5) 0.075(5) 0.057(4) -0.007(4) 0.000(4) -0.016(4)
C12C 0.093(6) 0.090(7) 0.078(6) -0.024(5) -0.002(6) -0.035(5)
C13C 0.091(6) 0.103(7) 0.095(7) -0.005(6) -0.016(6) -0.025(6)
C14C 0.089(6) 0.090(7) 0.093(7) -0.024(6) -0.006(6) -0.004(5)
C15C 0.074(5) 0.092(7) 0.066(6) -0.011(5) -0.020(5) -0.024(5)
C16C 0.088(5) 0.066(5) 0.048(5) -0.021(4) -0.005(5) -0.019(4)
N21C 0.105(5) 0.077(5) 0.056(4) -0.002(4) -0.019(4) -0.039(4)
N22C 0.098(5) 0.051(4) 0.042(4) -0.003(3) 0.001(4) -0.031(4)
C23C 0.082(5) 0.073(5) 0.044(4) -0.013(4) -0.017(4) -0.029(4)
C24C 0.105(6) 0.052(5) 0.058(5) -0.017(4) -0.020(5) -0.016(5)
C25C 0.118(7) 0.072(6) 0.059(5) 0.024(5) -0.020(5) -0.017(5)
C26C 0.088(6) 0.071(6) 0.069(5) 0.004(5) 0.006(5) -0.041(5)
N31C 0.081(5) 0.050(4) 0.083(5) -0.009(4) -0.010(4) -0.026(4)
C32C 0.084(6) 0.068(6) 0.075(6) -0.004(5) -0.010(5) -0.017(5)
C33C 0.109(7) 0.071(6) 0.076(6) -0.021(5) 0.004(5) -0.030(5)
C34C 0.118(7) 0.080(6) 0.074(6) -0.016(5) -0.011(5) -0.032(6)
C35C 0.077(6) 0.059(5) 0.070(6) -0.002(4) 0.013(5) -0.013(5)
C36C 0.050(5) 0.063(5) 0.087(5) -0.008(5) 0.009(4) -0.031(4)
N41C 0.048(4) 0.070(5) 0.108(5) 0.000(4) 0.000(4) -0.036(4)
N42C 0.046(4) 0.051(4) 0.102(5) 0.016(4) -0.009(4) -0.023(3)
C43C 0.041(4) 0.055(5) 0.092(6) -0.002(4) -0.004(4) -0.039(4)
C44C 0.056(5) 0.060(5) 0.117(7) 0.003(5) -0.009(5) -0.038(4)
C45C 0.046(5) 0.064(5) 0.105(6) 0.016(5) 0.000(5) -0.016(4)
C46C 0.073(6) 0.055(6) 0.087(6) 0.002(5) 0.001(5) -0.011(5)
C51C 0.079(5) 0.046(5) 0.092(6) 0.005(4) 0.006(5) -0.032(4)
C52C 0.055(5) 0.045(5) 0.100(6) -0.005(5) -0.003(4) -0.039(4)
C53C 0.063(5) 0.050(5) 0.099(6) -0.011(5) 0.005(5) -0.044(4)
C54C 0.061(5) 0.055(5) 0.097(6) -0.014(4) -0.004(4) -0.046(4)
C55C 0.075(6) 0.079(7) 0.110(7) -0.029(6) 0.000(5) -0.010(5)
C56C 0.083(6) 0.067(6) 0.110(7) -0.021(6) -0.002(5) -0.023(5)
N11D 0.107(6) 0.092(6) 0.092(6) -0.043(5) -0.005(5) 0.005(5)
C12D 0.132(8) 0.113(8) 0.087(7) -0.036(6) -0.024(7) 0.014(7)
C13D 0.161(9) 0.120(8) 0.093(7) -0.037(7) -0.025(7) 0.018(7)
C14D 0.168(9) 0.142(9) 0.099(8) -0.056(7) -0.048(8) 0.005(8)
C15D 0.148(9) 0.120(9) 0.137(8) -0.066(7) -0.047(8) 0.000(8)
C16D 0.124(7) 0.090(7) 0.132(7) -0.040(6) -0.032(6) 0.004(6)
N21D 0.111(6) 0.054(5) 0.192(8) -0.007(6) 0.031(6) -0.011(5)
N22D 0.100(6) 0.059(5) 0.146(7) -0.018(5) 0.034(6) -0.004(4)
C23D 0.113(7) 0.075(6) 0.157(8) -0.040(6) -0.004(7) -0.014(6)
C24D 0.113(8) 0.072(7) 0.195(10) -0.033(7) -0.016(8) -0.026(6)
C25D 0.117(8) 0.089(8) 0.218(10) -0.012(8) 0.002(9) -0.026(7)
C26D 0.155(8) 0.048(6) 0.162(8) 0.008(7) 0.060(8) -0.015(6)
N31D 0.190(10) 0.236(12) 0.143(9) 0.003(8) -0.060(8) 0.040(9)
C32D 0.218(12) 0.220(13) 0.156(11) -0.004(10) -0.031(9) 0.087(11)
C33D 0.245(13) 0.235(13) 0.172(11) -0.010(11) -0.042(10) 0.096(11)
C34D 0.239(13) 0.222(13) 0.178(12) -0.018(10) -0.055(10) 0.097(11)
C35D 0.219(12) 0.198(11) 0.189(11) -0.017(10) -0.061(9) 0.108(10)
C36D 0.193(10) 0.197(10) 0.154(9) -0.012(8) -0.030(8) 0.079(9)
N41D 0.169(8) 0.120(7) 0.124(7) -0.035(6) -0.045(6) 0.023(6)
N42D 0.177(9) 0.160(8) 0.124(8) -0.037(7) -0.025(7) 0.038(7)
C43D 0.187(9) 0.169(9) 0.118(8) -0.026(8) -0.037(7) 0.060(8)
C44D 0.237(11) 0.148(10) 0.143(9) -0.035(8) -0.066(9) 0.058(9)
C45D 0.222(11) 0.130(9) 0.158(10) -0.048(8) -0.063(9) 0.067(9)
C46D 0.167(8) 0.076(7) 0.104(7) -0.008(6) -0.040(7) -0.001(7)
C51D 0.157(7) 0.051(5) 0.096(6) 0.013(5) 0.033(6) -0.004(6)
C52D 0.148(8) 0.080(7) 0.070(6) 0.001(5) 0.015(6) -0.022(7)
C53D 0.149(7) 0.089(7) 0.046(5) -0.004(5) 0.003(6) -0.023(7)
C54D 0.157(7) 0.079(6) 0.068(5) -0.008(5) -0.018(6) -0.032(6)
C55D 0.194(9) 0.062(6) 0.083(6) -0.003(6) -0.011(7) -0.002(7)
C56D 0.190(9) 0.055(6) 0.093(6) 0.014(6) 0.032(7) 0.004(7)
N11E 0.079(5) 0.038(4) 0.058(4) -0.006(3) 0.003(4) 0.014(3)
C12E 0.078(5) 0.075(6) 0.050(5) 0.000(4) 0.000(4) 0.010(5)
C13E 0.098(6) 0.093(7) 0.076(6) 0.007(6) -0.009(5) 0.044(6)
C14E 0.090(7) 0.112(8) 0.112(7) 0.016(6) 0.011(6) 0.037(6)
C15E 0.092(6) 0.091(7) 0.079(6) 0.011(5) 0.010(5) 0.032(5)
C16E 0.069(5) 0.058(5) 0.061(5) 0.014(4) -0.008(4) 0.005(4)
N21E 0.075(4) 0.093(5) 0.054(4) 0.020(4) 0.001(4) -0.002(4)
N22E 0.063(4) 0.072(5) 0.056(4) -0.002(4) -0.006(4) -0.017(4)
C23E 0.066(5) 0.076(6) 0.054(5) 0.002(4) 0.003(4) 0.005(4)
C24E 0.072(6) 0.094(7) 0.080(6) -0.001(5) 0.028(5) 0.002(5)
C25E 0.084(6) 0.100(7) 0.079(6) 0.013(6) 0.000(5) -0.002(5)
C26E 0.080(5) 0.082(6) 0.046(5) 0.003(4) 0.001(4) 0.028(5)
N31E 0.166(7) 0.032(4) 0.061(5) 0.004(4) -0.013(5) -0.024(5)
C32E 0.194(9) 0.072(6) 0.048(5) 0.012(5) -0.011(6) -0.027(7)
C33E 0.199(10) 0.071(7) 0.063(6) 0.017(5) -0.009(7) -0.015(7)
C34E 0.210(10) 0.085(7) 0.047(6) -0.002(5) -0.007(6) -0.017(8)
C35E 0.184(9) 0.054(6) 0.082(7) 0.013(5) 0.007(6) -0.015(7)
C36E 0.180(7) 0.039(5) 0.074(6) 0.007(5) -0.006(6) -0.013(6)
N41E 0.131(6) 0.064(5) 0.123(7) -0.003(5) 0.002(5) 0.020(5)
N42E 0.133(6) 0.043(5) 0.104(6) -0.016(4) 0.005(5) -0.022(5)
C43E 0.159(7) 0.031(5) 0.106(6) -0.003(5) 0.005(6) -0.001(5)
C44E 0.155(8) 0.036(5) 0.140(8) 0.002(6) 0.020(7) 0.011(6)
C45E 0.139(8) 0.022(5) 0.153(8) -0.004(6) 0.013(7) 0.031(5)
C46E 0.134(8) 0.072(6) 0.103(7) -0.007(6) -0.014(7) 0.005(6)
C51E 0.091(6) 0.065(5) 0.048(5) 0.002(4) 0.000(4) 0.026(5)
C52E 0.125(7) 0.082(6) 0.050(5) 0.007(5) -0.007(5) -0.001(6)
C53E 0.142(8) 0.080(6) 0.064(6) -0.002(5) -0.021(6) 0.021(6)
C54E 0.107(6) 0.069(6) 0.068(5) 0.003(5) 0.001(5) 0.003(5)
C55E 0.125(8) 0.089(6) 0.060(6) -0.025(5) -0.013(5) -0.010(6)
C56E 0.134(8) 0.087(6) 0.072(6) 0.003(5) -0.019(6) 0.017(6)
N11F 0.058(4) 0.072(5) 0.101(6) -0.027(4) -0.004(4) -0.026(4)
C12F 0.068(6) 0.070(6) 0.106(7) -0.010(5) -0.002(5) -0.019(5)
C13F 0.076(6) 0.074(6) 0.091(6) -0.017(5) 0.022(5) -0.010(5)
C14F 0.098(6) 0.065(6) 0.107(7) -0.016(5) 0.023(6) -0.032(5)
C15F 0.092(7) 0.060(6) 0.139(8) -0.018(6) 0.031(6) -0.015(5)
C16F 0.056(5) 0.063(6) 0.097(6) -0.027(4) 0.032(4) -0.008(4)
N21F 0.081(5) 0.069(5) 0.094(5) -0.030(4) -0.006(4) -0.007(4)
N22F 0.049(4) 0.074(5) 0.086(5) -0.028(4) -0.006(4) -0.035(4)
C23F 0.053(4) 0.060(5) 0.104(6) -0.029(4) -0.002(4) -0.015(4)
C24F 0.063(5) 0.083(7) 0.096(7) -0.025(5) -0.001(5) -0.040(5)
C25F 0.068(6) 0.106(8) 0.117(8) -0.034(6) -0.008(5) -0.003(5)
C26F 0.094(6) 0.076(7) 0.113(7) -0.012(5) -0.017(6) -0.017(6)
N31F 0.128(8) 0.148(9) 0.195(10) -0.058(8) -0.020(8) -0.012(7)
C32F 0.115(9) 0.170(11) 0.233(12) -0.064(10) -0.033(9) 0.004(8)
C33F 0.125(9) 0.181(11) 0.268(13) -0.067(11) -0.038(9) -0.009(9)
C34F 0.138(10) 0.192(12) 0.271(13) -0.075(11) -0.036(10) -0.019(9)
C35F 0.127(10) 0.185(11) 0.240(12) -0.071(10) -0.018(9) -0.041(8)
C36F 0.125(8) 0.163(9) 0.200(10) -0.057(8) -0.010(7) -0.051(7)
N41F 0.138(7) 0.132(7) 0.132(7) -0.058(6) 0.025(6) -0.036(6)
N42F 0.109(7) 0.136(8) 0.148(8) -0.025(7) 0.024(6) -0.040(6)
C43F 0.154(9) 0.149(8) 0.172(9) -0.051(8) 0.005(7) -0.048(7)
C44F 0.170(10) 0.133(9) 0.180(11) -0.047(9) 0.022(8) -0.062(8)
C45F 0.173(10) 0.124(9) 0.148(10) -0.056(8) 0.029(8) -0.060(7)
C46F 0.111(8) 0.119(8) 0.114(8) -0.035(7) 0.011(6) -0.015(7)
C51F 0.060(5) 0.082(6) 0.118(6) -0.025(6) 0.002(5) 0.008(5)
C52F 0.063(5) 0.079(6) 0.094(6) -0.009(6) 0.018(5) -0.020(5)
C53F 0.104(7) 0.092(7) 0.093(6) -0.026(6) 0.004(6) -0.024(6)
C54F 0.102(6) 0.087(7) 0.113(7) -0.027(6) 0.007(5) -0.010(6)
C55F 0.092(7) 0.065(6) 0.130(8) -0.016(6) 0.015(6) -0.015(5)
C56F 0.068(5) 0.070(6) 0.123(7) -0.009(6) -0.015(5) -0.012(5)
N11G 0.252(12) 0.117(9) 0.222(12) -0.021(9) 0.024(11) 0.045(9)
C12G 0.281(14) 0.130(11) 0.231(13) -0.013(11) 0.022(13) 0.025(10)
C13G 0.288(15) 0.136(12) 0.266(14) 0.001(11) 0.020(13) 0.022(11)
C14G 0.281(15) 0.145(11) 0.274(14) 0.014(12) 0.024(13) 0.015(11)
C15G 0.262(13) 0.141(11) 0.261(13) 0.008(12) 0.007(12) 0.028(10)
C16G 0.258(12) 0.148(10) 0.228(11) -0.011(10) 0.016(10) 0.050(9)
N21G 0.245(10) 0.134(9) 0.175(9) -0.051(8) -0.026(9) 0.033(7)
N22G 0.225(11) 0.099(8) 0.179(9) -0.048(7) -0.006(9) 0.062(7)
C23G 0.234(11) 0.130(9) 0.207(10) -0.062(9) 0.009(9) 0.073(8)
C24G 0.241(12) 0.141(10) 0.204(11) -0.075(10) 0.005(10) 0.066(9)
C25G 0.251(13) 0.150(11) 0.199(11) -0.073(10) -0.002(10) 0.030(9)
C26G 0.247(11) 0.152(11) 0.160(10) -0.024(9) -0.017(10) 0.053(8)
N31G 0.164(7) 0.042(5) 0.070(5) 0.005(4) -0.017(5) -0.020(5)
C32G 0.198(9) 0.053(6) 0.079(6) -0.008(5) -0.007(7) -0.031(7)
C33G 0.223(10) 0.070(7) 0.084(7) -0.018(5) -0.011(8) -0.002(8)
C34G 0.207(10) 0.072(7) 0.106(7) -0.006(6) -0.022(8) -0.031(7)
C35G 0.176(9) 0.092(7) 0.093(7) 0.007(6) -0.029(7) -0.022(7)
C36G 0.133(7) 0.079(6) 0.056(5) 0.019(5) -0.029(5) -0.026(6)
N41G 0.188(7) 0.069(5) 0.061(5) 0.012(4) -0.009(5) -0.016(5)
N42G 0.159(7) 0.074(5) 0.057(4) 0.041(4) 0.006(5) -0.011(5)
C43G 0.141(7) 0.070(6) 0.072(5) 0.029(5) -0.001(6) -0.019(6)
C44G 0.159(9) 0.079(7) 0.089(7) 0.028(5) 0.017(7) -0.015(7)
C45G 0.174(9) 0.071(6) 0.072(6) 0.019(5) 0.018(7) -0.010(7)
C46G 0.194(9) 0.077(7) 0.064(6) -0.011(5) -0.015(7) -0.017(7)
C51G 0.238(10) 0.124(9) 0.129(8) -0.013(8) -0.013(9) 0.036(8)
C52G 0.223(11) 0.108(8) 0.134(9) -0.006(8) -0.015(10) 0.025(8)
C53G 0.214(10) 0.098(8) 0.098(7) -0.025(7) -0.007(9) 0.021(7)
C54G 0.222(9) 0.102(7) 0.072(6) 0.000(6) 0.007(8) 0.012(7)
C55G 0.233(10) 0.119(8) 0.055(6) 0.020(6) 0.020(8) 0.026(8)
C56G 0.235(11) 0.126(9) 0.074(7) -0.003(7) 0.010(9) 0.025(8)
N11H 0.232(9) 0.047(5) 0.057(5) 0.013(4) 0.018(6) 0.017(6)
C12H 0.258(11) 0.043(6) 0.061(6) -0.001(5) 0.002(7) 0.027(6)
C13H 0.295(11) 0.036(5) 0.044(5) 0.011(4) 0.022(7) 0.028(7)
C14H 0.312(12) 0.040(6) 0.050(6) 0.018(5) 0.053(8) 0.043(7)
C15H 0.281(11) 0.070(7) 0.070(7) 0.035(6) 0.049(7) 0.059(7)
C16H 0.234(9) 0.081(7) 0.049(5) 0.026(5) 0.026(7) 0.033(6)
N21H 0.180(9) 0.201(9) 0.105(7) 0.039(7) 0.011(7) -0.002(8)
N22H 0.189(9) 0.168(9) 0.079(6) 0.042(6) 0.010(7) -0.008(7)
C23H 0.202(9) 0.147(8) 0.081(7) 0.051(7) 0.011(8) 0.023(8)
C24H 0.192(10) 0.172(10) 0.097(8) 0.068(8) 0.004(8) 0.030(9)
C25H 0.201(10) 0.192(11) 0.119(9) 0.074(8) -0.004(9) 0.031(9)
C26H 0.179(10) 0.211(11) 0.116(9) 0.021(8) 0.018(9) -0.020(9)
N31H 0.161(9) 0.150(9) 0.257(12) -0.090(9) 0.023(9) 0.011(9)
C32H 0.173(10) 0.175(11) 0.267(13) -0.109(11) 0.038(11) 0.007(10)
C33H 0.198(12) 0.196(11) 0.265(14) -0.102(12) 0.046(11) 0.001(11)
C34H 0.186(11) 0.171(11) 0.237(13) -0.051(11) 0.059(11) 0.010(11)
C35H 0.193(10) 0.115(9) 0.226(12) -0.030(10) 0.057(10) -0.013(9)
C36H 0.169(9) 0.109(8) 0.221(10) -0.059(9) 0.045(8) -0.017(8)
N41H 0.148(7) 0.121(7) 0.158(8) -0.029(6) -0.010(6) -0.049(7)
N42H 0.154(8) 0.107(7) 0.168(8) -0.042(7) -0.003(7) -0.051(7)
C43H 0.169(8) 0.121(8) 0.195(9) -0.048(8) 0.027(7) -0.045(8)
C44H 0.187(10) 0.113(9) 0.167(10) -0.030(8) -0.001(8) -0.045(9)
C45H 0.167(10) 0.117(9) 0.158(9) -0.023(8) -0.030(8) -0.049(8)
C46H 0.140(8) 0.134(9) 0.157(9) -0.029(8) -0.004(7) -0.048(8)
C51H 0.160(8) 0.191(9) 0.118(8) 0.006(7) 0.003(8) -0.036(9)
C52H 0.149(9) 0.175(10) 0.117(8) -0.005(8) 0.004(8) -0.015(9)
C53H 0.135(8) 0.126(9) 0.119(8) -0.008(7) -0.022(7) -0.042(8)
C54H 0.135(8) 0.136(8) 0.135(8) -0.027(7) -0.002(7) -0.063(7)
C55H 0.146(9) 0.164(10) 0.136(8) -0.026(8) 0.006(8) -0.076(8)
C56H 0.156(9) 0.181(10) 0.120(9) -0.020(7) 0.017(8) -0.074(9)
N11I 0.212(10) 0.144(9) 0.145(8) 0.007(8) 0.052(8) 0.052(8)
C12I 0.226(12) 0.145(10) 0.189(11) 0.006(10) 0.060(11) 0.033(10)
C13I 0.247(13) 0.165(11) 0.211(11) 0.045(10) 0.050(12) 0.018(10)
C14I 0.223(12) 0.143(10) 0.166(10) 0.046(10) 0.032(10) 0.008(9)
C15I 0.209(10) 0.132(9) 0.115(8) 0.028(8) 0.024(9) 0.013(9)
C16I 0.204(9) 0.119(8) 0.099(7) -0.012(7) 0.009(8) 0.031(7)
N21I 0.187(8) 0.095(6) 0.093(6) -0.032(6) -0.046(6) 0.025(6)
N22I 0.202(9) 0.118(7) 0.081(6) -0.028(6) -0.007(7) 0.037(7)
C23I 0.198(9) 0.120(7) 0.066(6) -0.030(6) -0.015(7) 0.017(7)
C24I 0.218(10) 0.091(8) 0.073(7) -0.030(6) -0.016(7) 0.008(7)
C25I 0.212(10) 0.125(9) 0.108(8) -0.044(8) -0.023(9) 0.006(8)
C26I 0.214(10) 0.102(8) 0.168(9) -0.039(8) -0.006(9) -0.004(8)
N31I 0.118(7) 0.111(7) 0.161(9) -0.010(6) 0.004(7) -0.028(6)
C32I 0.120(9) 0.118(9) 0.177(10) -0.019(8) 0.001(8) -0.027(7)
C33I 0.141(9) 0.145(10) 0.175(10) -0.021(9) 0.007(9) -0.038(9)
C34I 0.142(10) 0.181(11) 0.172(11) -0.008(9) -0.017(9) -0.031(10)
C35I 0.152(10) 0.155(10) 0.188(10) 0.017(9) -0.018(9) -0.016(9)
C36I 0.141(8) 0.133(8) 0.174(9) 0.000(7) -0.016(8) -0.010(8)
N41I 0.124(8) 0.140(8) 0.221(10) -0.012(7) -0.025(7) 0.030(7)
N42I 0.112(7) 0.129(8) 0.222(10) 0.000(8) -0.025(8) 0.027(6)
C43I 0.117(8) 0.123(8) 0.194(9) 0.009(8) -0.042(8) 0.008(7)
C44I 0.136(9) 0.130(9) 0.200(11) 0.024(9) -0.053(9) 0.025(8)
C45I 0.135(9) 0.131(9) 0.208(11) 0.007(8) -0.049(9) 0.038(8)
C46I 0.166(10) 0.148(9) 0.200(10) -0.020(9) -0.036(8) 0.001(9)
C51I 0.196(10) 0.087(7) 0.154(8) -0.009(8) -0.005(8) 0.001(7)
C52I 0.203(11) 0.073(8) 0.168(10) 0.013(8) -0.003(9) 0.004(8)
C53I 0.217(11) 0.092(8) 0.181(10) -0.014(9) -0.001(9) -0.013(8)
C54I 0.203(10) 0.128(8) 0.190(9) -0.013(9) -0.023(9) -0.015(8)
C55I 0.189(11) 0.116(9) 0.161(10) -0.008(9) -0.024(9) -0.016(9)
C56I 0.196(11) 0.118(9) 0.165(9) -0.007(9) -0.020(9) -0.002(8)

loop_
_atom_type_symbol
_atom_type_description
_atom_type_scat_dispersion_real
_atom_type_scat_dispersion_imag
_atom_type_scat_source
C C 0.0033 0.0016 'International Tables Vol C Tables 4.2.6.8 and 6.1.1.4'
H H 0.0000 0.0000 'International Tables Vol C Tables 4.2.6.8 and 6.1.1.4'
N N 0.0061 0.0033 'International Tables Vol C Tables 4.2.6.8 and 6.1.1.4'
B B 0.0013 0.0007 'International Tables Vol C Tables 4.2.6.8 and 6.1.1.4'
F F 0.0171 0.0103 'International Tables Vol C Tables 4.2.6.8 and 6.1.1.4'
Cu Cu 0.3201 1.2651 'International Tables Vol C Tables 4.2.6.8 and 6.1.1.4'

loop_
_geom_angle_atom_site_label_1
_geom_angle_atom_site_label_2
_geom_angle_atom_site_label_3
_geom_angle
N11A Cu1 N11C 170.8(2)
N11A Cu1 N22A 79.6(3)
N11C Cu1 N22A 100.0(2)
N11A Cu1 N11D 93.8(3)
N11C Cu1 N11D 87.05(19)
N22A Cu1 N11D 172.8(3)
N11A Cu1 N22D 93.7(3)
N11C Cu1 N22D 95.5(2)
N22A Cu1 N22D 100.2(3)
N11D Cu1 N22D 77.1(3)
N11A Cu1 N22C 95.0(2)
N11C Cu1 N22C 75.7(2)
N22A Cu1 N22C 91.5(2)
N11D Cu1 N22C 92.0(2)
N22D Cu1 N22C 166.5(3)
N31A Cu2 N11E 88.51(19)
N31A Cu2 N22B 100.1(2)
N11E Cu2 N22B 167.3(2)
N31A Cu2 N11B 179.2(2)
N11E Cu2 N11B 90.69(16)
N22B Cu2 N11B 80.7(2)
N31A Cu2 N42A 76.4(2)
N11E Cu2 N42A 94.1(2)
N22B Cu2 N42A 97.0(2)
N11B Cu2 N42A 103.85(18)
N31A Cu2 N22E 91.7(2)
N11E Cu2 N22E 76.31(18)
N22B Cu2 N22E 94.0(2)
N11B Cu2 N22E 87.92(18)
N42A Cu2 N22E 165.1(2)
N31B Cu3 N31C 172.8(3)
N31B Cu3 N42C 101.8(2)
N31C Cu3 N42C 79.2(2)
N31B Cu3 N11F 86.4(2)
N31C Cu3 N11F 92.9(2)
N42C Cu3 N11F 171.5(2)
N31B Cu3 N42B 74.9(3)
N31C Cu3 N42B 98.0(3)
N42C Cu3 N42B 89.5(2)
N11F Cu3 N42B 94.75(19)
N31B Cu3 N22F 93.0(3)
N31C Cu3 N22F 93.8(2)
N42C Cu3 N22F 101.3(2)
N11F Cu3 N22F 75.9(2)
N42B Cu3 N22F 165.3(2)
N11G Cu4 N22I 88.9(4)
N11G Cu4 N11I 176.6(3)
N22I Cu4 N11I 88.0(4)
N11G Cu4 N31D 90.6(4)
N22I Cu4 N31D 173.7(4)
N11I Cu4 N31D 92.5(5)
N11G Cu4 N22G 75.1(6)
N22I Cu4 N22G 91.1(4)
N11I Cu4 N22G 103.4(5)
N31D Cu4 N22G 94.9(4)
N11G Cu4 N42D 92.7(5)
N22I Cu4 N42D 99.2(4)
N11I Cu4 N42D 89.4(4)
N31D Cu4 N42D 74.5(4)
N22G Cu4 N42D 163.9(5)
N31G Cu5 N11H 177.4(3)
N31G Cu5 N42G 78.9(3)
N11H Cu5 N42G 101.6(3)
N31G Cu5 N31E 93.1(3)
N11H Cu5 N31E 86.7(2)
N42G Cu5 N31E 170.3(3)
N31G Cu5 N22H 98.8(4)
N11H Cu5 N22H 78.6(4)
N42G Cu5 N22H 95.0(3)
N31E Cu5 N22H 91.6(3)
N31G Cu5 N42E 90.2(3)
N11H Cu5 N42E 92.3(3)
N42G Cu5 N42E 95.4(3)
N31E Cu5 N42E 79.0(3)
N22H Cu5 N42E 167.4(3)
N31H Cu6 N42H 81.7(6)
N31H Cu6 N31I 165.0(5)
N42H Cu6 N31I 100.4(4)
N31H Cu6 N31F 93.7(6)
N42H Cu6 N31F 173.9(5)
N31I Cu6 N31F 85.1(4)
N31H Cu6 N42I 91.5(5)
N42H Cu6 N42I 88.2(4)
N31I Cu6 N42I 73.8(5)
N31F Cu6 N42I 96.1(4)
N31H Cu6 N42F 95.2(4)
N42H Cu6 N42F 100.9(4)
N31I Cu6 N42F 98.9(4)
N31F Cu6 N42F 75.3(4)
N42I Cu6 N42F 169.4(4)
C12A N11A C16A 120.0
C12A N11A Cu1 125.3(4)
C16A N11A Cu1 114.5(4)
C13A C12A N11A 120.0
C13A C12A H12A 120.0
N11A C12A H12A 120.0
C12A C13A C14A 120.0
C12A C13A H13A 120.0
C14A C13A H13A 120.0
C15A C14A C13A 120.0
C15A C14A H14A 120.0
C13A C14A H14A 120.0
C14A C15A C16A 120.0
C14A C15A H15A 120.0
C16A C15A H15A 120.0
C23A C16A C15A 123.9(6)
C23A C16A N11A 116.0(6)
C15A C16A N11A 120.0
C26A N21A C25A 131.3(7)
C26A N21A N22A 120.7(7)
C25A N21A N22A 108.0
N21A N22A C23A 108.0
N21A N22A Cu1 139.9(4)
C23A N22A Cu1 110.6(4)
C16A C23A C24A 134.8(7)
C16A C23A N22A 117.0(7)
C24A C23A N22A 108.0
C23A C24A C25A 108.0
C23A C24A H24A 126.0
C25A C24A H24A 126.0
N21A C25A C24A 108.0
N21A C25A H25A 126.0
C24A C25A H25A 126.0
N21A C26A C51A 115.3(7)
N21A C26A H26A 108.4
C51A C26A H26A 108.4
N21A C26A H26B 108.4
C51A C26A H26B 108.4
H26A C26A H26B 107.5
C32A N31A C36A 120.0
C32A N31A Cu2 120.8(3)
C36A N31A Cu2 119.2(3)
C33A C32A N31A 120.0
C33A C32A H32A 120.0
N31A C32A H32A 120.0
C32A C33A C34A 120.0
C32A C33A H33A 120.0
C34A C33A H33A 120.0
C35A C34A C33A 120.0
C35A C34A H34A 120.0
C33A C34A H34A 120.0
C36A C35A C34A 120.0
C36A C35A H35A 120.0
C34A C35A H35A 120.0
C43A C36A C35A 122.4(5)
C43A C36A N31A 117.6(5)
C35A C36A N31A 120.0
C46A N41A N42A 123.7(6)
C46A N41A C45A 128.2(6)
N42A N41A C45A 108.0
N41A N42A C43A 108.0
N41A N42A Cu2 143.3(3)
C43A N42A Cu2 107.6(3)
C36A C43A C44A 134.0(5)
C36A C43A N42A 117.9(5)
C44A C43A N42A 108.0
C43A C44A C45A 108.0
C43A C44A H44A 126.0
C45A C44A H44A 126.0
N41A C45A C44A 108.0
N41A C45A H45A 126.0
C44A C45A H45A 126.0
N41A C46A C54A 114.0(7)
N41A C46A H46A 108.7
C54A C46A H46A 108.7
N41A C46A H46B 108.7
C54A C46A H46B 108.7
H46A C46A H46B 107.6
C52A C51A C56A 120.0
C52A C51A C26A 123.2(5)
C56A C51A C26A 116.8(5)
C51A C52A C53A 120.0
C51A C52A H52A 120.0
C53A C52A H52A 120.0
C54A C53A C52A 120.0
C54A C53A H53A 120.0
C52A C53A H53A 120.0
C55A C54A C53A 120.0
C55A C54A C46A 118.9(5)
C53A C54A C46A 121.0(5)
C56A C55A C54A 120.0
C56A C55A H55A 120.0
C54A C55A H55A 120.0
C55A C56A C51A 120.0
C55A C56A H56A 120.0
C51A C56A H56A 120.0
C12B N11B C16B 120.0
C12B N11B Cu2 126.8(2)
C16B N11B Cu2 111.9(2)
C13B C12B N11B 120.0
C13B C12B H12B 120.0
N11B C12B H12B 120.0
C12B C13B C14B 120.0
C12B C13B H13B 120.0
C14B C13B H13B 120.0
C15B C14B C13B 120.0
C15B C14B H14B 120.0
C13B C14B H14B 120.0
C14B C15B C16B 120.0
C14B C15B H15B 120.0
C16B C15B H15B 120.0
C23B C16B N11B 116.4(4)
C23B C16B C15B 123.6(4)
N11B C16B C15B 120.0
C26B N21B N22B 124.2(6)
C26B N21B C25B 127.8(6)
N22B N21B C25B 108.0
C23B N22B N21B 108.0
C23B N22B Cu2 110.8(4)
N21B N22B Cu2 140.1(4)
C16B C23B N22B 118.6(5)
C16B C23B C24B 133.3(5)
N22B C23B C24B 108.0
C25B C24B C23B 108.0
C25B C24B H24B 126.0
C23B C24B H24B 126.0
C24B C25B N21B 108.0
C24B C25B H25B 126.0
N21B C25B H25B 126.0
N21B C26B C51B 115.3(7)
N21B C26B H26C 108.4
C51B C26B H26C 108.4
N21B C26B H26D 108.4
C51B C26B H26D 108.4
H26C C26B H26D 107.5
C32B N31B C36B 120.0
C32B N31B Cu3 120.4(4)
C36B N31B Cu3 118.8(4)
C33B C32B N31B 120.0
C33B C32B H32B 120.0
N31B C32B H32B 120.0
C32B C33B C34B 120.0
C32B C33B H33B 120.0
C34B C33B H33B 120.0
C35B C34B C33B 120.0
C35B C34B H34B 120.0
C33B C34B H34B 120.0
C36B C35B C34B 120.0
C36B C35B H35B 120.0
C34B C35B H35B 120.0
C43B C36B C35B 120.2(6)
C43B C36B N31B 119.6(6)
C35B C36B N31B 120.0
C46B N41B N42B 121.1(7)
C46B N41B C45B 130.9(7)
N42B N41B C45B 108.0
N41B N42B C43B 108.0
N41B N42B Cu3 144.0(4)
C43B N42B Cu3 105.8(4)
C36B C43B N42B 118.3(7)
C36B C43B C44B 133.5(7)
N42B C43B C44B 108.0
C43B C44B C45B 108.0
C43B C44B H44B 126.0
C45B C44B H44B 126.0
C44B C45B N41B 108.0
C44B C45B H45B 126.0
N41B C45B H45B 126.0
N41B C46B C54B 109.0(8)
N41B C46B H46C 109.9
C54B C46B H46C 109.9
N41B C46B H46D 109.9
C54B C46B H46D 109.9
H46C C46B H46D 108.3
C52B C51B C56B 120.0
C52B C51B C26B 117.1(5)
C56B C51B C26B 122.7(5)
C51B C52B C53B 120.0
C51B C52B H52B 120.0
C53B C52B H52B 120.0
C54B C53B C52B 120.0
C54B C53B H53B 120.0
C52B C53B H53B 120.0
C53B C54B C55B 120.0
C53B C54B C46B 114.2(5)
C55B C54B C46B 125.8(5)
C54B C55B C56B 120.0
C54B C55B H55B 120.0
C56B C55B H55B 120.0
C55B C56B C51B 120.0
C55B C56B H56B 120.0
C51B C56B H56B 120.0
C12C N11C C16C 120.0
C12C N11C Cu1 122.4(2)
C16C N11C Cu1 116.7(2)
N11C C12C C13C 120.0
N11C C12C H12C 120.0
C13C C12C H12C 120.0
C14C C13C C12C 120.0
C14C C13C H13C 120.0
C12C C13C H13C 120.0
C15C C14C C13C 120.0
C15C C14C H14C 120.0
C13C C14C H14C 120.0
C14C C15C C16C 120.0
C14C C15C H15C 120.0
C16C C15C H15C 120.0
C23C C16C C15C 117.5(4)
C23C C16C N11C 122.3(4)
C15C C16C N11C 120.0
C26C N21C N22C 121.8(6)
C26C N21C C25C 129.9(6)
N22C N21C C25C 108.0
C23C N22C N21C 108.0
C23C N22C Cu1 108.6(3)
N21C N22C Cu1 142.4(3)
C16C C23C N22C 115.3(5)
C16C C23C C24C 136.6(5)
N22C C23C C24C 108.0
C25C C24C C23C 108.0
C25C C24C H24C 126.0
C23C C24C H24C 126.0
C24C C25C N21C 108.0
C24C C25C H25C 126.0
N21C C25C H25C 126.0
N21C C26C C51C 113.5(8)
N21C C26C H26E 108.9
C51C C26C H26E 108.9
N21C C26C H26F 108.9
C51C C26C H26F 108.9
H26E C26C H26F 107.7
C32C N31C C36C 120.0
C32C N31C Cu3 126.1(3)
C36C N31C Cu3 113.8(3)
N31C C32C C33C 120.0
N31C C32C H32C 120.0
C33C C32C H32C 120.0
C32C C33C C34C 120.0
C32C C33C H33C 120.0
C34C C33C H33C 120.0
C35C C34C C33C 120.0
C35C C34C H34C 120.0
C33C C34C H34C 120.0
C34C C35C C36C 120.0
C34C C35C H35C 120.0
C36C C35C H35C 120.0
C43C C36C C35C 123.0(5)
C43C C36C N31C 116.9(5)
C35C C36C N31C 120.0
C46C N41C C45C 127.3(6)
C46C N41C N42C 124.7(6)
C45C N41C N42C 108.0
N41C N42C C43C 108.0
N41C N42C Cu3 139.6(4)
C43C N42C Cu3 112.0(4)
C36C C43C C44C 135.1(5)
C36C C43C N42C 116.6(5)
C44C C43C N42C 108.0
C45C C44C C43C 108.0
C45C C44C H44C 126.0
C43C C44C H44C 126.0
C44C C45C N41C 108.0
C44C C45C H45C 126.0
N41C C45C H45C 126.0
N41C C46C C54C 118.8(8)
N41C C46C H46E 107.6
C54C C46C H46E 107.6
N41C C46C H46F 107.6
C54C C46C H46F 107.6
H46E C46C H46F 107.1
C52C C51C C56C 120.0
C52C C51C C26C 122.7(5)
C56C C51C C26C 117.1(5)
C53C C52C C51C 120.0
C53C C52C H52C 120.0
C51C C52C H52C 120.0
C52C C53C C54C 120.0
C52C C53C H53C 120.0
C54C C53C H53C 120.0
C55C C54C C53C 120.0
C55C C54C C46C 118.9(5)
C53C C54C C46C 121.0(5)
C56C C55C C54C 120.0
C56C C55C H55C 120.0
C54C C55C H55C 120.0
C55C C56C C51C 120.0
C55C C56C H56C 120.0
C51C C56C H56C 120.0
C12D N11D C16D 120.0
C12D N11D Cu1 123.95(12)
C16D N11D Cu1 116.03(13)
N11D C12D C13D 120.0
N11D C12D H12D 120.0
C13D C12D H12D 120.0
C12D C13D C14D 120.0
C12D C13D H13D 120.0
C14D C13D H13D 120.0
C15D C14D C13D 120.0
C15D C14D H14D 120.0
C13D C14D H14D 120.0
C16D C15D C14D 120.0
C16D C15D H15D 120.0
C14D C15D H15D 120.0
C15D C16D N11D 120.0
C15D C16D C23D 120.2(4)
N11D C16D C23D 119.2(4)
C26D N21D N22D 123.5(8)
C26D N21D C25D 128.4(8)
N22D N21D C25D 108.0
C23D N22D N21D 108.0
C23D N22D Cu1 110.2(5)
N21D N22D Cu1 141.8(5)
C16D C23D C24D 134.7(6)
C16D C23D N22D 117.1(6)
C24D C23D N22D 108.0
C23D C24D C25D 108.0
C23D C24D H24D 126.0
C25D C24D H24D 126.0
C24D C25D N21D 108.0
C24D C25D H25D 126.0
N21D C25D H25D 126.0
N21D C26D C51D 109.1(10)
N21D C26D H26G 109.9
C51D C26D H26G 109.9
N21D C26D H26H 109.9
C51D C26D H26H 109.9
H26G C26D H26H 108.3
C32D N31D C36D 120.0
C32D N31D Cu4 119.8(7)
C36D N31D Cu4 118.6(7)
C33D C32D N31D 120.0
C33D C32D H32D 120.0
N31D C32D H32D 120.0
C32D C33D C34D 120.0
C32D C33D H33D 120.0
C34D C33D H33D 120.0
C35D C34D C33D 120.0
C35D C34D H34D 120.0
C33D C34D H34D 120.0
C34D C35D C36D 120.0
C34D C35D H35D 120.0
C36D C35D H35D 120.0
C35D C36D N31D 120.0
C35D C36D C43D 120.6(10)
N31D C36D C43D 119.2(10)
C46D N41D N42D 122.6(9)
C46D N41D C45D 128.6(9)
N42D N41D C45D 108.0
C43D N42D N41D 108.0
C43D N42D Cu4 105.6(6)
N41D N42D Cu4 146.1(6)
C36D C43D C44D 131.6(10)
C36D C43D N42D 119.3(10)
C44D C43D N42D 108.0
C45D C44D C43D 108.0
C45D C44D H44D 126.0
C43D C44D H44D 126.0
C44D C45D N41D 108.0
C44D C45D H45D 126.0
N41D C45D H45D 126.0
N41D C46D C54D 114.5(11)
N41D C46D H46G 108.6
C54D C46D H46G 108.6
N41D C46D H46H 108.6
C54D C46D H46H 108.6
H46G C46D H46H 107.6
C52D C51D C56D 120.0
C52D C51D C26D 125.6(7)
C56D C51D C26D 114.4(7)
C51D C52D C53D 120.0
C51D C52D H52D 120.0
C53D C52D H52D 120.0
C52D C53D C54D 120.0
C52D C53D H53D 120.0
C54D C53D H53D 120.0
C53D C54D C55D 120.0
C53D C54D C46D 117.6(6)
C55D C54D C46D 122.3(6)
C56D C55D C54D 120.0
C56D C55D H55D 120.0
C54D C55D H55D 120.0
C55D C56D C51D 120.0
C55D C56D H56D 120.0
C51D C56D H56D 120.0
C12E N11E C16E 120.0
C12E N11E Cu2 121.31(18)
C16E N11E Cu2 118.66(18)
N11E C12E C13E 120.0
N11E C12E H12E 120.0
C13E C12E H12E 120.0
C14E C13E C12E 120.0
C14E C13E H13E 120.0
C12E C13E H13E 120.0
C15E C14E C13E 120.0
C15E C14E H14E 120.0
C13E C14E H14E 120.0
C14E C15E C16E 120.0
C14E C15E H15E 120.0
C16E C15E H15E 120.0
C23E C16E C15E 120.6(4)
C23E C16E N11E 119.1(3)
C15E C16E N11E 120.0
C26E N21E C25E 130.2(6)
C26E N21E N22E 121.6(6)
C25E N21E N22E 108.0
C23E N22E N21E 108.0
C23E N22E Cu2 104.8(3)
N21E N22E Cu2 145.0(3)
C16E C23E C24E 132.6(5)
C16E C23E N22E 119.4(5)
C24E C23E N22E 108.0
C23E C24E C25E 108.0
C23E C24E H24E 126.0
C25E C24E H24E 126.0
N21E C25E C24E 108.0
N21E C25E H25E 126.0
C24E C25E H25E 126.0
N21E C26E C51E 108.8(8)
N21E C26E H26I 109.9
C51E C26E H26I 109.9
N21E C26E H26J 109.9
C51E C26E H26J 109.9
H26I C26E H26J 108.3
C32E N31E C36E 120.0
C32E N31E Cu5 123.5(4)
C36E N31E Cu5 116.5(4)
N31E C32E C33E 120.0
N31E C32E H32E 120.0
C33E C32E H32E 120.0
C34E C33E C32E 120.0
C34E C33E H33E 120.0
C32E C33E H33E 120.0
C35E C34E C33E 120.0
C35E C34E H34E 120.0
C33E C34E H34E 120.0
C36E C35E C34E 120.0
C36E C35E H35E 120.0
C34E C35E H35E 120.0
C35E C36E N31E 120.0
C35E C36E C43E 121.3(7)
N31E C36E C43E 118.6(7)
C46E N41E N42E 120.4(9)
C46E N41E C45E 131.4(9)
N42E N41E C45E 108.0
C43E N42E N41E 108.0
C43E N42E Cu5 105.8(5)
N41E N42E Cu5 146.2(5)
C36E C43E N42E 119.6(8)
C36E C43E C44E 132.1(8)
N42E C43E C44E 108.0
C45E C44E C43E 108.0
C45E C44E H44E 126.0
C43E C44E H44E 126.0
C44E C45E N41E 108.0
C44E C45E H45E 126.0
N41E C45E H45E 126.0
N41E C46E C54E 116.0(10)
N41E C46E H46I 108.3
C54E C46E H46I 108.3
N41E C46E H46J 108.3
C54E C46E H46J 108.3
H46I C46E H46J 107.4
C52E C51E C56E 120.0
C52E C51E C26E 118.3(5)
C56E C51E C26E 121.7(5)
C51E C52E C53E 120.0
C51E C52E H52E 120.0
C53E C52E H52E 120.0
C54E C53E C52E 120.0
C54E C53E H53E 120.0
C52E C53E H53E 120.0
C55E C54E C53E 120.0
C55E C54E C46E 116.6(6)
C53E C54E C46E 123.1(6)
C56E C55E C54E 120.0
C56E C55E H55E 120.0
C54E C55E H55E 120.0
C55E C56E C51E 120.0
C55E C56E H56E 120.0
C51E C56E H56E 120.0
C12F N11F C16F 120.0
C12F N11F Cu3 121.37(13)
C16F N11F Cu3 118.58(13)
N11F C12F C13F 120.0
N11F C12F H12F 120.0
C13F C12F H12F 120.0
C14F C13F C12F 120.0
C14F C13F H13F 120.0
C12F C13F H13F 120.0
C13F C14F C15F 120.0
C13F C14F H14F 120.0
C15F C14F H14F 120.0
C16F C15F C14F 120.0
C16F C15F H15F 120.0
C14F C15F H15F 120.0
C23F C16F C15F 119.5(3)
C23F C16F N11F 120.4(3)
C15F C16F N11F 120.0
C25F N21F N22F 108.0
C25F N21F C26F 126.9(7)
N22F N21F C26F 125.0(7)
C23F N22F N21F 108.0
C23F N22F Cu3 104.7(4)
N21F N22F Cu3 146.1(4)
C16F C23F C24F 131.2(5)
C16F C23F N22F 120.4(5)
C24F C23F N22F 108.0
C23F C24F C25F 108.0
C23F C24F H24F 126.0
C25F C24F H24F 126.0
C24F C25F N21F 108.0
C24F C25F H25F 126.0
N21F C25F H25F 126.0
N21F C26F C51F 118.0(9)
N21F C26F H26K 107.8
C51F C26F H26K 107.8
N21F C26F H26L 107.8
C51F C26F H26L 107.8
H26K C26F H26L 107.1
C32F N31F C36F 120.0
C32F N31F Cu6 120.6(7)
C36F N31F Cu6 119.4(7)
C33F C32F N31F 120.0
C33F C32F H32F 120.0
N31F C32F H32F 120.0
C34F C33F C32F 120.0
C34F C33F H33F 120.0
C32F C33F H33F 120.0
C33F C34F C35F 120.0
C33F C34F H34F 120.0
C35F C34F H34F 120.0
C34F C35F C36F 120.0
C34F C35F H35F 120.0
C36F C35F H35F 120.0
C43F C36F C35F 123.9(10)
C43F C36F N31F 115.0(10)
C35F C36F N31F 120.0
N42F N41F C45F 108.0
N42F N41F C46F 120.3(10)
C45F N41F C46F 131.3(10)
N41F N42F C43F 108.0
N41F N42F Cu6 147.7(6)
C43F N42F Cu6 103.7(6)
C36F C43F N42F 125.5(11)
C36F C43F C44F 125.4(11)
N42F C43F C44F 108.0
C45F C44F C43F 108.0
C45F C44F H44F 126.0
C43F C44F H44F 126.0
C44F C45F N41F 108.0
C44F C45F H45F 126.0
N41F C45F H45F 126.0
N41F C46F C54F 106.4(10)
N41F C46F H46K 110.5
C54F C46F H46K 110.5
N41F C46F H46L 110.5
C54F C46F H46L 110.5
H46K C46F H46L 108.6
C52F C51F C56F 120.0
C52F C51F C26F 119.3(6)
C56F C51F C26F 120.7(6)
C53F C52F C51F 120.0
C53F C52F H52F 120.0
C51F C52F H52F 120.0
C52F C53F C54F 120.0
C52F C53F H53F 120.0
C54F C53F H53F 120.0
C55F C54F C53F 120.0
C55F C54F C46F 109.8(7)
C53F C54F C46F 130.2(7)
C54F C55F C56F 120.0
C54F C55F H55F 120.0
C56F C55F H55F 120.0
C55F C56F C51F 120.0
C55F C56F H56F 120.0
C51F C56F H56F 120.0
C12G N11G C16G 120.0
C12G N11G Cu4 119.1(5)
C16G N11G Cu4 120.9(5)
N11G C12G C13G 120.0
N11G C12G H12G 120.0
C13G C12G H12G 120.0
C14G C13G C12G 120.0
C14G C13G H13G 120.0
C12G C13G H13G 120.0
C13G C14G C15G 120.0
C13G C14G H14G 120.0
C15G C14G H14G 120.0
C16G C15G C14G 120.0
C16G C15G H15G 120.0
C14G C15G H15G 120.0
C15G C16G N11G 120.0
C15G C16G C23G 116.6(10)
N11G C16G C23G 123.0(10)
N22G N21G C25G 108.0
N22G N21G C26G 118.5(15)
C25G N21G C26G 133.4(15)
N21G N22G C23G 108.0
N21G N22G Cu4 142.0(10)
C23G N22G Cu4 110.0(10)
C16G C23G N22G 110.2(14)
C16G C23G C24G 140.6(14)
N22G C23G C24G 108.0
C25G C24G C23G 108.0
C25G C24G H24G 126.0
C23G C24G H24G 126.0
N21G C25G C24G 108.0
N21G C25G H25G 126.0
C24G C25G H25G 126.0
N21G C26G C51G 120.0(13)
N21G C26G H26M 107.3
C51G C26G H26M 107.3
N21G C26G H26N 107.3
C51G C26G H26N 107.3
H26M C26G H26N 106.9
C32G N31G C36G 120.0
C32G N31G Cu5 125.2(4)
C36G N31G Cu5 114.7(4)
N31G C32G C33G 120.0
N31G C32G H32G 120.0
C33G C32G H32G 120.0
C34G C33G C32G 120.0
C34G C33G H33G 120.0
C32G C33G H33G 120.0
C35G C34G C33G 120.0
C35G C34G H34G 120.0
C33G C34G H34G 120.0
C36G C35G C34G 120.0
C36G C35G H35G 120.0
C34G C35G H35G 120.0
C43G C36G C35G 122.9(6)
C43G C36G N31G 116.8(6)
C35G C36G N31G 120.0
C46G N41G N42G 126.8(7)
C46G N41G C45G 125.1(7)
N42G N41G C45G 108.0
N41G N42G C43G 108.0
N41G N42G Cu5 137.8(4)
C43G N42G Cu5 114.1(4)
C36G C43G C44G 137.0(6)
C36G C43G N42G 115.0(6)
C44G C43G N42G 108.0
C45G C44G C43G 108.0
C45G C44G H44G 126.0
C43G C44G H44G 126.0
C44G C45G N41G 108.0
C44G C45G H45G 126.0
N41G C45G H45G 126.0
N41G C46G C54G 108.9(10)
N41G C46G H46M 109.9
C54G C46G H46M 109.9
N41G C46G H46N 109.9
C54G C46G H46N 109.9
H46M C46G H46N 108.3
C52G C51G C56G 120.0
C52G C51G C26G 122.5(9)
C56G C51G C26G 117.5(9)
C51G C52G C53G 120.0
C51G C52G H52G 120.0
C53G C52G H52G 120.0
C54G C53G C52G 120.0
C54G C53G H53G 120.0
C52G C53G H53G 120.0
C53G C54G C55G 120.0
C53G C54G C46G 123.0(6)
C55G C54G C46G 116.8(6)
C56G C55G C54G 120.0
C56G C55G H55G 120.0
C54G C55G H55G 120.0
C55G C56G C51G 120.0
C55G C56G H56G 120.0
C51G C56G H56G 120.0
C12H N11H C16H 120.0
C12H N11H Cu5 122.9(4)
C16H N11H Cu5 117.0(4)
C13H C12H N11H 120.0
C13H C12H H12H 120.0
N11H C12H H12H 120.0
C12H C13H C14H 120.0
C12H C13H H13H 120.0
C14H C13H H13H 120.0
C15H C14H C13H 120.0
C15H C14H H14H 120.0
C13H C14H H14H 120.0
C16H C15H C14H 120.0
C16H C15H H15H 120.0
C14H C15H H15H 120.0
C23H C16H C15H 121.1(8)
C23H C16H N11H 118.9(8)
C15H C16H N11H 120.0
C26H N21H N22H 122.5(14)
C26H N21H C25H 129.0(14)
N22H N21H C25H 108.0
N21H N22H C23H 108.0
N21H N22H Cu5 145.7(8)
C23H N22H Cu5 106.2(8)
C16H C23H C24H 132.9(12)
C16H C23H N22H 119.0(12)
C24H C23H N22H 108.0
C25H C24H C23H 108.0
C25H C24H H24H 126.0
C23H C24H H24H 126.0
N21H C25H C24H 108.0
N21H C25H H25H 126.0
C24H C25H H25H 126.0
N21H C26H C51H 109.5(13)
N21H C26H H26O 109.8
C51H C26H H26O 109.8
N21H C26H H26P 109.8
C51H C26H H26P 109.8
H26O C26H H26P 108.2
C32H N31H C36H 120.0
C32H N31H Cu6 126.0(9)
C36H N31H Cu6 114.0(9)
C33H C32H N31H 120.0
C33H C32H H32H 120.0
N31H C32H H32H 120.0
C32H C33H C34H 120.0
C32H C33H H33H 120.0
C34H C33H H33H 120.0
C35H C34H C33H 120.0
C35H C34H H34H 120.0
C33H C34H H34H 120.0
C34H C35H C36H 120.0
C34H C35H H35H 120.0
C36H C35H H35H 120.0
C43H C36H C35H 124.2(12)
C43H C36H N31H 115.1(12)
C35H C36H N31H 120.0
N42H N41H C45H 108.0
N42H N41H C46H 126.7(10)
C45H N41H C46H 124.8(10)
N41H N42H C43H 108.0
N41H N42H Cu6 139.9(7)
C43H N42H Cu6 112.1(7)
C36H C43H C44H 134.7(12)
C36H C43H N42H 114.4(11)
C44H C43H N42H 108.0
C43H C44H C45H 108.0
C43H C44H H44H 126.0
C45H C44H H44H 126.0
N41H C45H C44H 108.0
N41H C45H H45H 126.0
C44H C45H H45H 126.0
C54H C46H N41H 111.3(13)
C54H C46H H46O 109.4
N41H C46H H46O 109.4
C54H C46H H46P 109.4
N41H C46H H46P 109.4
H46O C46H H46P 108.0
C52H C51H C56H 120.0
C52H C51H C26H 123.6(8)
C56H C51H C26H 116.3(8)
C51H C52H C53H 120.0
C51H C52H H52H 120.0
C53H C52H H52H 120.0
C54H C53H C52H 120.0
C54H C53H H53H 120.0
C52H C53H H53H 120.0
C53H C54H C55H 120.0
C53H C54H C46H 123.7(8)
C55H C54H C46H 116.3(7)
C54H C55H C56H 120.0
C54H C55H H55H 120.0
C56H C55H H55H 120.0
C55H C56H C51H 120.0
C55H C56H H56H 120.0
C51H C56H H56H 120.0
C16I N11I C12I 120.0
C16I N11I Cu4 108.1(5)
C12I N11I Cu4 128.3(4)
C13I C12I N11I 120.0
C13I C12I H12I 120.0
N11I C12I H12I 120.0
C12I C13I C14I 120.0
C12I C13I H13I 120.0
C14I C13I H13I 120.0
C15I C14I C13I 120.0
C15I C14I H14I 120.0
C13I C14I H14I 120.0
C14I C15I C16I 120.0
C14I C15I H15I 120.0
C16I C15I H15I 120.0
C23I C16I C15I 130.2(7)
C23I C16I N11I 109.8(7)
C15I C16I N11I 120.0
C25I N21I N22I 108.0
C25I N21I C26I 122.3(11)
N22I N21I C26I 129.7(11)
C23I N22I N21I 108.0
C23I N22I Cu4 99.6(7)
N21I N22I Cu4 151.9(7)
C16I C23I C24I 121.4(10)
C16I C23I N22I 130.4(9)
C24I C23I N22I 108.0
C23I C24I C25I 108.0
C23I C24I H24I 126.0
C25I C24I H24I 126.0
C24I C25I N21I 108.0
C24I C25I H25I 126.0
N21I C25I H25I 126.0
N21I C26I C51I 104.8(15)
N21I C26I H26Q 110.8
C51I C26I H26Q 110.8
N21I C26I H26R 110.8
C51I C26I H26R 110.8
H26Q C26I H26R 108.9
C32I N31I C36I 120.0
C32I N31I Cu6 115.3(7)
C36I N31I Cu6 123.4(7)
N31I C32I C33I 120.0
N31I C32I H32I 120.0
C33I C32I H32I 120.0
C32I C33I C34I 120.0
C32I C33I H33I 120.0
C34I C33I H33I 120.0
C35I C34I C33I 120.0
C35I C34I H34I 120.0
C33I C34I H34I 120.0
C36I C35I C34I 120.0
C36I C35I H35I 120.0
C34I C35I H35I 120.0
C43I C36I C35I 129.0(11)
C43I C36I N31I 110.9(11)
C35I C36I N31I 120.0
C46I N41I N42I 128.6(14)
C46I N41I C45I 123.1(14)
N42I N41I C45I 108.0
N41I N42I C43I 108.0
N41I N42I Cu6 145.2(8)
C43I N42I Cu6 106.8(8)
C36I C43I N42I 123.0(12)
C36I C43I C44I 129.0(12)
N42I C43I C44I 108.0
C45I C44I C43I 108.0
C45I C44I H44I 126.0
C43I C44I H44I 126.0
N41I C45I C44I 108.0
N41I C45I H45I 126.0
C44I C45I H45I 126.0
N41I C46I C54I 118.3(16)
N41I C46I H46Q 107.7
C54I C46I H46Q 107.7
N41I C46I H46R 107.7
C54I C46I H46R 107.7
H46Q C46I H46R 107.1
C52I C51I C56I 120.0
C52I C51I C26I 111.4(13)
C56I C51I C26I 128.2(13)
C53I C52I C51I 120.0
C53I C52I H52I 120.0
C51I C52I H52I 120.0
C52I C53I C54I 120.0
C52I C53I H53I 120.0
C54I C53I H53I 120.0
C55I C54I C53I 120.0
C55I C54I C46I 113.4(13)
C53I C54I C46I 126.3(13)
C54I C55I C56I 120.0
C54I C55I H55I 120.0
C56I C55I H55I 120.0
C55I C56I C51I 120.0
C55I C56I H56I 120.0
C51I C56I H56I 120.0
F13 B11 F14 109.4(12)
F13 B11 F15 108.9(12)
F14 B11 F15 108.1(12)
F13 B11 F12 116.4(13)
F14 B11 F12 106.5(12)
F15 B11 F12 107.2(12)
F22 B21 F25 110.6(11)
F22 B21 F23 110.4(10)
F25 B21 F23 111.4(10)
F22 B21 F24 110.0(11)
F25 B21 F24 103.9(10)
F23 B21 F24 110.4(10)
F35 B31 F33 111.6(11)
F35 B31 F32 115.3(11)
F33 B31 F32 106.0(10)
F35 B31 F34 109.8(10)
F33 B31 F34 105.0(10)
F32 B31 F34 108.5(10)
F42 B41 F43 109.6(9)
F42 B41 F45 111.8(9)
F43 B41 F45 111.4(10)
F42 B41 F44 110.5(9)
F43 B41 F44 109.2(9)
F45 B41 F44 104.2(9)
F52 B51 F55 113.0(9)
F52 B51 F54 114.0(9)
F55 B51 F54 111.5(9)
F52 B51 F53 104.7(9)
F55 B51 F53 107.8(9)
F54 B51 F53 105.0(9)
F65 B61 F63 112.5(9)
F65 B61 F64 110.9(9)
F63 B61 F64 108.3(9)
F65 B61 F62 109.7(9)
F63 B61 F62 108.4(9)
F64 B61 F62 106.9(9)

loop_
_geom_bond_atom_site_label_1
_geom_bond_atom_site_label_2
_geom_bond_distance
Cu1 N11A 1.993(6)
Cu1 N11C 2.030(5)
Cu1 N22A 2.041(6)
Cu1 N11D 2.092(5)
Cu1 N22D 2.272(6)
Cu1 N22C 2.336(5)
Cu2 N31A 2.020(5)
Cu2 N11E 2.025(4)
Cu2 N22B 2.028(5)
Cu2 N11B 2.053(4)
Cu2 N42A 2.316(4)
Cu2 N22E 2.396(4)
Cu3 N31B 1.995(6)
Cu3 N31C 2.022(5)
Cu3 N42C 2.037(5)
Cu3 N11F 2.038(4)
Cu3 N42B 2.380(5)
Cu3 N22F 2.429(5)
Cu4 N11G 1.928(12)
Cu4 N22I 1.989(8)
Cu4 N11I 2.033(10)
Cu4 N31D 2.099(10)
Cu4 N22G 2.409(11)
Cu4 N42D 2.450(8)
Cu5 N31G 2.002(5)
Cu5 N11H 2.007(5)
Cu5 N42G 2.018(5)
Cu5 N31E 2.028(5)
Cu5 N22H 2.302(10)
Cu5 N42E 2.312(7)
Cu6 N31H 1.953(11)
Cu6 N42H 1.960(8)
Cu6 N31I 2.047(9)
Cu6 N31F 2.058(8)
Cu6 N42I 2.338(9)
Cu6 N42F 2.354(9)
N11A C12A 1.3900
N11A C16A 1.3900
C12A C13A 1.3900
C12A H12A 0.9300
C13A C14A 1.3900
C13A H13A 0.9300
C14A C15A 1.3900
C14A H14A 0.9300
C15A C16A 1.3900
C15A H15A 0.9300
C16A C23A 1.320(8)
N21A C26A 1.410(11)
N21A C25A 1.4200
N21A N22A 1.4200
N22A C23A 1.4200
C23A C24A 1.4200
C24A C25A 1.4200
C24A H24A 0.9300
C25A H25A 0.9300
C26A C51A 1.497(11)
C26A H26A 0.9700
C26A H26B 0.9700
N31A C32A 1.3900
N31A C36A 1.3900
C32A C33A 1.3900
C32A H32A 0.9300
C33A C34A 1.3900
C33A H33A 0.9300
C34A C35A 1.3900
C34A H34A 0.9300
C35A C36A 1.3900
C35A H35A 0.9300
C36A C43A 1.378(7)
N41A C46A 1.361(10)
N41A N42A 1.4200
N41A C45A 1.4200
N42A C43A 1.4200
C43A C44A 1.4200
C44A C45A 1.4200
C44A H44A 0.9300
C45A H45A 0.9300
C46A C54A 1.518(11)
C46A H46A 0.9700
C46A H46B 0.9700
C51A C52A 1.3900
C51A C56A 1.3900
C52A C53A 1.3900
C52A H52A 0.9300
C53A C54A 1.3900
C53A H53A 0.9300
C54A C55A 1.3900
C55A C56A 1.3900
C55A H55A 0.9300
C56A H56A 0.9300
N11B C12B 1.3900
N11B C16B 1.3900
C12B C13B 1.3900
C12B H12B 0.9300
C13B C14B 1.3900
C13B H13B 0.9300
C14B C15B 1.3899
C14B H14B 0.9300
C15B C16B 1.3900
C15B H15B 0.9300
C16B C23B 1.342(7)
N21B C26B 1.387(11)
N21B N22B 1.4200
N21B C25B 1.4200
N22B C23B 1.4200
C23B C24B 1.4200
C24B C25B 1.4200
C24B H24B 0.9300
C25B H25B 0.9300
C26B C51B 1.501(10)
C26B H26C 0.9700
C26B H26D 0.9700
N31B C32B 1.3900
N31B C36B 1.3900
C32B C33B 1.3900
C32B H32B 0.9300
C33B C34B 1.3900
C33B H33B 0.9300
C34B C35B 1.3900
C34B H34B 0.9300
C35B C36B 1.3900
C35B H35B 0.9300
C36B C43B 1.317(9)
N41B C46B 1.402(14)
N41B N42B 1.4200
N41B C45B 1.4200
N42B C43B 1.4200
C43B C44B 1.4200
C44B C45B 1.4200
C44B H44B 0.9300
C45B H45B 0.9300
C46B C54B 1.538(11)
C46B H46C 0.9700
C46B H46D 0.9700
C51B C52B 1.3900
C51B C56B 1.3900
C52B C53B 1.3900
C52B H52B 0.9300
C53B C54B 1.3900
C53B H53B 0.9300
C54B C55B 1.3900
C55B C56B 1.3900
C55B H55B 0.9300
C56B H56B 0.9300
N11C C12C 1.3900
N11C C16C 1.3900
C12C C13C 1.3900
C12C H12C 0.9300
C13C C14C 1.3900
C13C H13C 0.9300
C14C C15C 1.3899
C14C H14C 0.9300
C15C C16C 1.3900
C15C H15C 0.9300
C16C C23C 1.336(6)
N21C C26C 1.403(12)
N21C N22C 1.4200
N21C C25C 1.4200
N22C C23C 1.4200
C23C C24C 1.4200
C24C C25C 1.4200
C24C H24C 0.9300
C25C H25C 0.9300
C26C C51C 1.479(10)
C26C H26E 0.9700
C26C H26F 0.9700
N31C C32C 1.3900
N31C C36C 1.3900
C32C C33C 1.3900
C32C H32C 0.9300
C33C C34C 1.3900
C33C H33C 0.9300
C34C C35C 1.3900
C34C H34C 0.9300
C35C C36C 1.3900
C35C H35C 0.9300
C36C C43C 1.321(6)
N41C C46C 1.374(11)
N41C C45C 1.4200
N41C N42C 1.4200
N42C C43C 1.4200
C43C C44C 1.4200
C44C C45C 1.4200
C44C H44C 0.9300
C45C H45C 0.9300
C46C C54C 1.534(11)
C46C H46E 0.9700
C46C H46F 0.9700
C51C C52C 1.3900
C51C C56C 1.3900
C52C C53C 1.3900
C52C H52C 0.9300
C53C C54C 1.3900
C53C H53C 0.9300
C54C C55C 1.3900
C55C C56C 1.3900
C55C H55C 0.9300
C56C H56C 0.9300
N11D C12D 1.3899
N11D C16D 1.3901
C12D C13D 1.3900
C12D H12D 0.9300
C13D C14D 1.3901
C13D H13D 0.9300
C14D C15D 1.3899
C14D H14D 0.9300
C15D C16D 1.3899
C15D H15D 0.9300
C16D C23D 1.396(11)
N21D C26D 1.374(17)
N21D N22D 1.4200
N21D C25D 1.4200
N22D C23D 1.4200
C23D C24D 1.4200
C24D C25D 1.4200
C24D H24D 0.9300
C25D H25D 0.9300
C26D C51D 1.512(16)
C26D H26G 0.9700
C26D H26H 0.9700
N31D C32D 1.3900
N31D C36D 1.3900
C32D C33D 1.3900
C32D H32D 0.9300
C33D C34D 1.3900
C33D H33D 0.9300
C34D C35D 1.3900
C34D H34D 0.9300
C35D C36D 1.3900
C35D H35D 0.9300
C36D C43D 1.391(12)
N41D C46D 1.359(15)
N41D N42D 1.4200
N41D C45D 1.4200
N42D C43D 1.4200
C43D C44D 1.4200
C44D C45D 1.4200
C44D H44D 0.9300
C45D H45D 0.9300
C46D C54D 1.496(16)
C46D H46G 0.9700
C46D H46H 0.9700
C51D C52D 1.3900
C51D C56D 1.3900
C52D C53D 1.3900
C52D H52D 0.9300
C53D C54D 1.3900
C53D H53D 0.9300
C54D C55D 1.3900
C55D C56D 1.3900
C55D H55D 0.9300
C56D H56D 0.9300
N11E C12E 1.3900
N11E C16E 1.3901
C12E C13E 1.3900
C12E H12E 0.9300
C13E C14E 1.3900
C13E H13E 0.9300
C14E C15E 1.3899
C14E H14E 0.9300
C15E C16E 1.3900
C15E H15E 0.9300
C16E C23E 1.358(6)
N21E C26E 1.413(10)
N21E C25E 1.4200
N21E N22E 1.4200
N22E C23E 1.4200
C23E C24E 1.4200
C24E C25E 1.4200
C24E H24E 0.9300
C25E H25E 0.9300
C26E C51E 1.496(11)
C26E H26I 0.9700
C26E H26J 0.9700
N31E C32E 1.3900
N31E C36E 1.3900
C32E C33E 1.3900
C32E H32E 0.9300
C33E C34E 1.3900
C33E H33E 0.9300
C34E C35E 1.3900
C34E H34E 0.9300
C35E C36E 1.3900
C35E H35E 0.9300
C36E C43E 1.401(9)
N41E C46E 1.360(14)
N41E N42E 1.4200
N41E C45E 1.4200
N42E C43E 1.4200
C43E C44E 1.4200
C44E C45E 1.4200
C44E H44E 0.9300
C45E H45E 0.9300
C46E C54E 1.448(13)
C46E H46I 0.9700
C46E H46J 0.9700
C51E C52E 1.3900
C51E C56E 1.3900
C52E C53E 1.3900
C52E H52E 0.9300
C53E C54E 1.3900
C53E H53E 0.9300
C54E C55E 1.3900
C55E C56E 1.3900
C55E H55E 0.9300
C56E H56E 0.9300
N11F C12F 1.3900
N11F C16F 1.3900
C12F C13F 1.3900
C12F H12F 0.9300
C13F C14F 1.3900
C13F H13F 0.9300
C14F C15F 1.3901
C14F H14F 0.9300
C15F C16F 1.3899
C15F H15F 0.9300
C16F C23F 1.342(7)
N21F C25F 1.4200
N21F N22F 1.4200
N21F C26F 1.427(13)
N22F C23F 1.4200
C23F C24F 1.4200
C24F C25F 1.4200
C24F H24F 0.9300
C25F H25F 0.9300
C26F C51F 1.489(13)
C26F H26K 0.9700
C26F H26L 0.9700
N31F C32F 1.3900
N31F C36F 1.3900
C32F C33F 1.3900
C32F H32F 0.9300
C33F C34F 1.3900
C33F H33F 0.9300
C34F C35F 1.3900
C34F H34F 0.9300
C35F C36F 1.3900
C35F H35F 0.9300
C36F C43F 1.281(14)
N41F N42F 1.4200
N41F C45F 1.4200
N41F C46F 1.450(16)
N42F C43F 1.4200
C43F C44F 1.4200
C44F C45F 1.4200
C44F H44F 0.9300
C45F H45F 0.9300
C46F C54F 1.482(14)
C46F H46K 0.9700
C46F H46L 0.9700
C51F C52F 1.3900
C51F C56F 1.3900
C52F C53F 1.3900
C52F H52F 0.9300
C53F C54F 1.3900
C53F H53F 0.9300
C54F C55F 1.3900
C55F C56F 1.3900
C55F H55F 0.9300
C56F H56F 0.9300
N11G C12G 1.3900
N11G C16G 1.3900
C12G C13G 1.3900
C12G H12G 0.9300
C13G C14G 1.3900
C13G H13G 0.9300
C14G C15G 1.3900
C14G H14G 0.9300
C15G C16G 1.3900
C15G H15G 0.9300
C16G C23G 1.406(17)
N21G N22G 1.4200
N21G C25G 1.4200
N21G C26G 1.475(9)
N22G C23G 1.4200
C23G C24G 1.4200
C24G C25G 1.4200
C24G H24G 0.9300
C25G H25G 0.9300
C26G C51G 1.476(9)
C26G H26M 0.9700
C26G H26N 0.9700
N31G C32G 1.3900
N31G C36G 1.3900
C32G C33G 1.3900
C32G H32G 0.9300
C33G C34G 1.3900
C33G H33G 0.9300
C34G C35G 1.3900
C34G H34G 0.9300
C35G C36G 1.3900
C35G H35G 0.9300
C36G C43G 1.323(8)
N41G C46G 1.388(13)
N41G N42G 1.4200
N41G C45G 1.4200
N42G C43G 1.4200
C43G C44G 1.4200
C44G C45G 1.4200
C44G H44G 0.9300
C45G H45G 0.9300
C46G C54G 1.590(16)
C46G H46M 0.9700
C46G H46N 0.9700
C51G C52G 1.3900
C51G C56G 1.3900
C52G C53G 1.3900
C52G H52G 0.9300
C53G C54G 1.3900
C53G H53G 0.9300
C54G C55G 1.3900
C55G C56G 1.3900
C55G H55G 0.9300
C56G H56G 0.9300
N11H C12H 1.3900
N11H C16H 1.3900
C12H C13H 1.3899
C12H H12H 0.9300
C13H C14H 1.3901
C13H H13H 0.9300
C14H C15H 1.3900
C14H H14H 0.9300
C15H C16H 1.3899
C15H H15H 0.9300
C16H C23H 1.374(13)
N21H C26H 1.39(2)
N21H N22H 1.4200
N21H C25H 1.4200
N22H C23H 1.4200
C23H C24H 1.4200
C24H C25H 1.4200
C24H H24H 0.9300
C25H H25H 0.9300
C26H C51H 1.58(2)
C26H H26O 0.9700
C26H H26P 0.9700
N31H C32H 1.3900
N31H C36H 1.3900
C32H C33H 1.3900
C32H H32H 0.9300
C33H C34H 1.3900
C33H H33H 0.9300
C34H C35H 1.3900
C34H H34H 0.9300
C35H C36H 1.3900
C35H H35H 0.9300
C36H C43H 1.356(13)
N41H N42H 1.4200
N41H C45H 1.4200
N41H C46H 1.528(18)
N42H C43H 1.4200
C43H C44H 1.4200
C44H C45H 1.4200
C44H H44H 0.9300
C45H H45H 0.9300
C46H C54H 1.497(19)
C46H H46O 0.9700
C46H H46P 0.9700
C51H C52H 1.3900
C51H C56H 1.3900
C52H C53H 1.3900
C52H H52H 0.9300
C53H C54H 1.3900
C53H H53H 0.9300
C54H C55H 1.3900
C55H C56H 1.3900
C55H H55H 0.9300
C56H H56H 0.9300
N11I C16I 1.3900
N11I C12I 1.3901
C12I C13I 1.3899
C12I H12I 0.9300
C13I C14I 1.3901
C13I H13I 0.9300
C14I C15I 1.3900
C14I H14I 0.9300
C15I C16I 1.3900
C15I H15I 0.9300
C16I C23I 1.376(11)
N21I C25I 1.4200
N21I N22I 1.4200
N21I C26I 1.43(2)
N22I C23I 1.4200
C23I C24I 1.4200
C24I C25I 1.4200
C24I H24I 0.9300
C25I H25I 0.9300
C26I C51I 1.51(2)
C26I H26Q 0.9700
C26I H26R 0.9700
N31I C32I 1.3900
N31I C36I 1.3900
C32I C33I 1.3900
C32I H32I 0.9300
C33I C34I 1.3900
C33I H33I 0.9300
C34I C35I 1.3900
C34I H34I 0.9300
C35I C36I 1.3900
C35I H35I 0.9300
C36I C43I 1.365(13)
N41I C46I 1.36(2)
N41I N42I 1.4200
N41I C45I 1.4200
N42I C43I 1.4200
C43I C44I 1.4200
C44I C45I 1.4200
C44I H44I 0.9300
C45I H45I 0.9300
C46I C54I 1.60(2)
C46I H46Q 0.9700
C46I H46R 0.9700
C51I C52I 1.3900
C51I C56I 1.3900
C52I C53I 1.3900
C52I H52I 0.9300
C53I C54I 1.3900
C53I H53I 0.9300
C54I C55I 1.3900
C55I C56I 1.3900
C55I H55I 0.9300
C56I H56I 0.9300
B11 F13 1.315(15)
B11 F14 1.346(15)
B11 F15 1.365(15)
B11 F12 1.368(15)
B21 F22 1.323(13)
B21 F25 1.339(13)
B21 F23 1.341(13)
B21 F24 1.359(13)
B31 F35 1.238(13)
B31 F33 1.353(13)
B31 F32 1.382(13)
B31 F34 1.388(13)
B41 F42 1.331(12)
B41 F43 1.376(12)
B41 F45 1.387(12)
B41 F44 1.392(12)
B51 F52 1.310(11)
B51 F55 1.353(11)
B51 F54 1.360(12)
B51 F53 1.405(12)
B61 F65 1.318(12)
B61 F63 1.399(12)
B61 F64 1.409(12)
B61 F62 1.427(12)

loop_
_geom_torsion_atom_site_label_1
_geom_torsion_atom_site_label_2
_geom_torsion_atom_site_label_3
_geom_torsion_atom_site_label_4
_geom_torsion
N11C Cu1 N11A C12A 96.2(16)
N22A Cu1 N11A C12A -175.9(4)
N11D Cu1 N11A C12A 1.2(4)
N22D Cu1 N11A C12A -76.2(4)
N22C Cu1 N11A C12A 93.5(4)
N11C Cu1 N11A C16A -78.2(17)
N22A Cu1 N11A C16A 9.7(3)
N11D Cu1 N11A C16A -173.3(3)
N22D Cu1 N11A C16A 109.4(4)
N22C Cu1 N11A C16A -80.9(3)
C16A N11A C12A C13A 0.0
Cu1 N11A C12A C13A -174.1(5)
N11A C12A C13A C14A 0.0
C12A C13A C14A C15A 0.0
C13A C14A C15A C16A 0.0
C14A C15A C16A C23A 178.4(8)
C14A C15A C16A N11A 0.0
C12A N11A C16A C23A -178.5(7)
Cu1 N11A C16A C23A -3.8(6)
C12A N11A C16A C15A 0.0
Cu1 N11A C16A C15A 174.7(4)
C26A N21A N22A C23A -179.2(8)
C25A N21A N22A C23A 0.0
C26A N21A N22A Cu1 -15.4(9)
C25A N21A N22A Cu1 163.9(7)
N11A Cu1 N22A N21A -177.0(6)
N11C Cu1 N22A N21A -6.3(6)
N11D Cu1 N22A N21A 159.0(18)
N22D Cu1 N22A N21A 91.2(6)
N22C Cu1 N22A N21A -82.1(6)
N11A Cu1 N22A C23A -13.4(4)
N11C Cu1 N22A C23A 157.3(4)
N11D Cu1 N22A C23A -37(2)
N22D Cu1 N22A C23A -105.2(4)
N22C Cu1 N22A C23A 81.5(4)
C15A C16A C23A C24A -0.2(11)
N11A C16A C23A C24A 178.2(5)
C15A C16A C23A N22A 173.1(4)
N11A C16A C23A N22A -8.4(8)
N21A N22A C23A C16A -175.0(8)
Cu1 N22A C23A C16A 16.0(7)
N21A N22A C23A C24A 0.0
Cu1 N22A C23A C24A -169.0(5)
C16A C23A C24A C25A 173.7(10)
N22A C23A C24A C25A 0.0
C26A N21A C25A C24A 179(100)
N22A N21A C25A C24A 0.0
C23A C24A C25A N21A 0.0
C25A N21A C26A C51A -87.5(9)
N22A N21A C26A C51A 91.5(9)
N11E Cu2 N31A C32A -78.7(3)
N22B Cu2 N31A C32A 91.9(3)
N11B Cu2 N31A C32A -64(16)
N42A Cu2 N31A C32A -173.3(4)
N22E Cu2 N31A C32A -2.4(3)
N11E Cu2 N31A C36A 100.4(3)
N22B Cu2 N31A C36A -89.0(4)
N11B Cu2 N31A C36A 115(16)
N42A Cu2 N31A C36A 5.8(3)
N22E Cu2 N31A C36A 176.7(3)
C36A N31A C32A C33A 0.0
Cu2 N31A C32A C33A 179.1(4)
N31A C32A C33A C34A 0.0
C32A C33A C34A C35A 0.0
C33A C34A C35A C36A 0.0
C34A C35A C36A C43A -178.0(6)
C34A C35A C36A N31A 0.0
C32A N31A C36A C43A 178.1(6)
Cu2 N31A C36A C43A -1.0(6)
C32A N31A C36A C35A 0.0
Cu2 N31A C36A C35A -179.1(4)
C46A N41A N42A C43A 177.4(8)
C45A N41A N42A C43A 0.0
C46A N41A N42A Cu2 -16.9(9)
C45A N41A N42A Cu2 165.7(6)
N31A Cu2 N42A N41A -175.0(6)
N11E Cu2 N42A N41A 97.5(5)
N22B Cu2 N42A N41A -76.3(6)
N11B Cu2 N42A N41A 5.8(6)
N22E Cu2 N42A N41A 146.9(7)
N31A Cu2 N42A C43A -9.3(3)
N11E Cu2 N42A C43A -96.8(3)
N22B Cu2 N42A C43A 89.5(3)
N11B Cu2 N42A C43A 171.5(3)
N22E Cu2 N42A C43A -47.3(8)
C35A C36A C43A C44A -6.2(8)
N31A C36A C43A C44A 175.8(5)
C35A C36A C43A N42A 169.5(4)
N31A C36A C43A N42A -8.5(7)
N41A N42A C43A C36A -176.8(6)
Cu2 N42A C43A C36A 12.1(5)
N41A N42A C43A C44A 0.0
Cu2 N42A C43A C44A -171.1(4)
C36A C43A C44A C45A 176.0(8)
N42A C43A C44A C45A 0.0
C46A N41A C45A C44A -177.2(8)
N42A N41A C45A C44A 0.0
C43A C44A C45A N41A 0.0
N42A N41A C46A C54A 71.7(9)
C45A N41A C46A C54A -111.5(7)
N21A C26A C51A C52A 13.8(10)
N21A C26A C51A C56A -164.4(6)
C56A C51A C52A C53A 0.0
C26A C51A C52A C53A -178.1(6)
C51A C52A C53A C54A 0.0
C52A C53A C54A C55A 0.0
C52A C53A C54A C46A 176.4(5)
N41A C46A C54A C55A -142.5(6)
N41A C46A C54A C53A 41.1(9)
C53A C54A C55A C56A 0.0
C46A C54A C55A C56A -176.5(5)
C54A C55A C56A C51A 0.0
C52A C51A C56A C55A 0.0
C26A C51A C56A C55A 178.2(5)
N31A Cu2 N11B C12B -23(16)
N11E Cu2 N11B C12B -7.92(19)
N22B Cu2 N11B C12B -178.6(2)
N42A Cu2 N11B C12B 86.5(2)
N22E Cu2 N11B C12B -84.19(19)
N31A Cu2 N11B C16B 144(16)
N11E Cu2 N11B C16B 159.02(16)
N22B Cu2 N11B C16B -11.63(19)
N42A Cu2 N11B C16B -106.57(19)
N22E Cu2 N11B C16B 82.75(17)
C16B N11B C12B C13B 0.0
Cu2 N11B C12B C13B 166.0(2)
N11B C12B C13B C14B 0.0
C12B C13B C14B C15B 0.0
C13B C14B C15B C16B 0.0
C12B N11B C16B C23B 180.0(3)
Cu2 N11B C16B C23B 12.1(3)
C12B N11B C16B C15B 0.0
Cu2 N11B C16B C15B -167.94(16)
C14B C15B C16B C23B 180.0(4)
C14B C15B C16B N11B 0.0
C26B N21B N22B C23B -179.0(7)
C25B N21B N22B C23B 0.0
C26B N21B N22B Cu2 14.7(9)
C25B N21B N22B Cu2 -166.3(6)
N31A Cu2 N22B C23B -170.4(3)
N11E Cu2 N22B C23B -38.3(11)
N11B Cu2 N22B C23B 9.3(3)
N42A Cu2 N22B C23B 112.2(3)
N22E Cu2 N22B C23B -78.0(3)
N31A Cu2 N22B N21B -4.3(6)
N11E Cu2 N22B N21B 127.8(9)
N11B Cu2 N22B N21B 175.3(5)
N42A Cu2 N22B N21B -81.7(5)
N22E Cu2 N22B N21B 88.1(5)
N11B C16B C23B N22B -4.3(5)
C15B C16B C23B N22B 175.7(3)
N11B C16B C23B C24B -179.6(4)
C15B C16B C23B C24B 0.4(7)
N21B N22B C23B C16B -176.5(6)
Cu2 N22B C23B C16B -5.8(5)
N21B N22B C23B C24B 0.0
Cu2 N22B C23B C24B 170.6(4)
C16B C23B C24B C25B 175.7(7)
N22B C23B C24B C25B 0.0
C23B C24B C25B N21B 0.0
C26B N21B C25B C24B 179.0(8)
N22B N21B C25B C24B 0.0
N22B N21B C26B C51B 77.4(10)
C25B N21B C26B C51B -101.4(8)
N31C Cu3 N31B C32B -173.5(18)
N42C Cu3 N31B C32B 89.6(3)
N11F Cu3 N31B C32B -88.3(3)
N42B Cu3 N31B C32B 175.8(4)
N22F Cu3 N31B C32B -12.7(4)
N31C Cu3 N31B C36B -4(2)
N42C Cu3 N31B C36B -100.9(3)
N11F Cu3 N31B C36B 81.2(3)
N42B Cu3 N31B C36B -14.7(3)
N22F Cu3 N31B C36B 156.9(3)
C36B N31B C32B C33B 0.0
Cu3 N31B C32B C33B 169.4(4)
N31B C32B C33B C34B 0.0
C32B C33B C34B C35B 0.0
C33B C34B C35B C36B 0.0
C34B C35B C36B C43B 174.6(6)
C34B C35B C36B N31B 0.0
C32B N31B C36B C43B -174.6(6)
Cu3 N31B C36B C43B 15.8(6)
C32B N31B C36B C35B 0.0
Cu3 N31B C36B C35B -169.6(4)
C46B N41B N42B C43B 179.3(7)
C45B N41B N42B C43B 0.0
C46B N41B N42B Cu3 20.2(9)
C45B N41B N42B Cu3 -159.1(6)
N31B Cu3 N42B N41B 171.4(6)
N31C Cu3 N42B N41B -7.3(6)
N42C Cu3 N42B N41B -86.3(6)
N11F Cu3 N42B N41B 86.3(6)
N22F Cu3 N42B N41B 136.0(9)
N31B Cu3 N42B C43B 12.0(3)
N31C Cu3 N42B C43B -166.6(3)
N42C Cu3 N42B C43B 114.4(3)
N11F Cu3 N42B C43B -73.0(3)
N22F Cu3 N42B C43B -23.3(10)
C35B C36B C43B N42B -177.4(4)
N31B C36B C43B N42B -2.8(7)
C35B C36B C43B C44B 8.0(8)
N31B C36B C43B C44B -177.4(4)
N41B N42B C43B C36B -175.9(7)
Cu3 N42B C43B C36B -8.4(5)
N41B N42B C43B C44B 0.0
Cu3 N42B C43B C44B 167.4(4)
C36B C43B C44B C45B 175.0(8)
N42B C43B C44B C45B 0.0
C43B C44B C45B N41B 0.0
C46B N41B C45B C44B -179.2(8)
N42B N41B C45B C44B 0.0
N42B N41B C46B C54B 79.9(8)
C45B N41B C46B C54B -101.0(8)
N21B C26B C51B C52B -168.6(6)
N21B C26B C51B C56B 16.6(10)
C56B C51B C52B C53B 0.0
C26B C51B C52B C53B -175.0(6)
C51B C52B C53B C54B 0.0
C52B C53B C54B C55B 0.0
C52B C53B C54B C46B 179.4(6)
N41B C46B C54B C53B -161.3(6)
N41B C46B C54B C55B 18.0(10)
C53B C54B C55B C56B 0.0
C46B C54B C55B C56B -179.3(6)
C54B C55B C56B C51B 0.0
C52B C51B C56B C55B 0.0
C26B C51B C56B C55B 174.7(6)
N11A Cu1 N11C C12C 180(100)
N22A Cu1 N11C C12C 93.4(2)
N11D Cu1 N11C C12C -84.8(2)
N22D Cu1 N11C C12C -8.0(3)
N22C Cu1 N11C C12C -177.6(2)
N11A Cu1 N11C C16C -11.4(16)
N22A Cu1 N11C C16C -97.6(2)
N11D Cu1 N11C C16C 84.2(2)
N22D Cu1 N11C C16C 161.0(3)
N22C Cu1 N11C C16C -8.58(17)
C16C N11C C12C C13C 0.0
Cu1 N11C C12C C13C 168.6(3)
N11C C12C C13C C14C 0.0
C12C C13C C14C C15C 0.0
C13C C14C C15C C16C 0.0
C14C C15C C16C C23C -175.8(3)
C14C C15C C16C N11C 0.0
C12C N11C C16C C23C 175.6(4)
Cu1 N11C C16C C23C 6.3(3)
C12C N11C C16C C15C 0.0
Cu1 N11C C16C C15C -169.3(2)
C26C N21C N22C C23C -174.0(7)
C25C N21C N22C C23C 0.0
C26C N21C N22C Cu1 19.7(9)
C25C N21C N22C Cu1 -166.3(6)
N11A Cu1 N22C C23C -170.5(3)
N11C Cu1 N22C C23C 10.0(3)
N22A Cu1 N22C C23C 109.8(3)
N11D Cu1 N22C C23C -76.5(3)
N22D Cu1 N22C C23C -40.5(12)
N11A Cu1 N22C N21C -4.2(6)
N11C Cu1 N22C N21C 176.2(6)
N22A Cu1 N22C N21C -83.9(6)
N11D Cu1 N22C N21C 89.8(5)
N22D Cu1 N22C N21C 125.8(11)
C15C C16C C23C N22C 179.3(3)
N11C C16C C23C N22C 3.6(5)
C15C C16C C23C C24C -2.4(7)
N11C C16C C23C C24C -178.1(4)
N21C N22C C23C C16C 178.8(6)
Cu1 N22C C23C C16C -10.0(5)
N21C N22C C23C C24C 0.0
Cu1 N22C C23C C24C 171.3(4)
C16C C23C C24C C25C -178.4(7)
N22C C23C C24C C25C 0.0
C23C C24C C25C N21C 0.0
C26C N21C C25C C24C 173.4(8)
N22C N21C C25C C24C 0.0
N22C N21C C26C C51C 90.5(8)
C25C N21C C26C C51C -82.1(9)
N31B Cu3 N31C C32C 88(2)
N42C Cu3 N31C C32C -173.5(4)
N11F Cu3 N31C C32C 3.4(4)
N42B Cu3 N31C C32C 98.6(4)
N22F Cu3 N31C C32C -72.7(4)
N31B Cu3 N31C C36C -89(2)
N42C Cu3 N31C C36C 9.1(3)
N11F Cu3 N31C C36C -174.0(3)
N42B Cu3 N31C C36C -78.8(3)
N22F Cu3 N31C C36C 110.0(3)
C36C N31C C32C C33C 0.0
Cu3 N31C C32C C33C -177.2(5)
N31C C32C C33C C34C 0.0
C32C C33C C34C C35C 0.0
C33C C34C C35C C36C 0.0
C34C C35C C36C C43C -176.4(6)
C34C C35C C36C N31C 0.0
C32C N31C C36C C43C 176.6(6)
Cu3 N31C C36C C43C -5.8(5)
C32C N31C C36C C35C 0.0
Cu3 N31C C36C C35C 177.5(4)
C46C N41C N42C C43C 178.3(8)
C45C N41C N42C C43C 0.0
C46C N41C N42C Cu3 -9.8(9)
C45C N41C N42C Cu3 171.9(6)
N31B Cu3 N42C N41C -9.7(5)
N31C Cu3 N42C N41C 177.6(5)
N11F Cu3 N42C N41C 155.8(13)
N42B Cu3 N42C N41C -84.1(5)
N22F Cu3 N42C N41C 85.8(5)
N31B Cu3 N42C C43C 162.0(4)
N31C Cu3 N42C C43C -10.7(3)
N11F Cu3 N42C C43C -32.5(16)
N42B Cu3 N42C C43C 87.6(3)
N22F Cu3 N42C C43C -102.5(3)
C35C C36C C43C C44C 0.4(8)
N31C C36C C43C C44C -176.1(4)
C35C C36C C43C N42C 172.8(4)
N31C C36C C43C N42C -3.7(7)
N41C N42C C43C C36C -174.4(6)
Cu3 N42C C43C C36C 11.3(6)
N41C N42C C43C C44C 0.0
Cu3 N42C C43C C44C -174.4(4)
C36C C43C C44C C45C 172.9(8)
N42C C43C C44C C45C 0.0
C43C C44C C45C N41C 0.0
C46C N41C C45C C44C -178.2(8)
N42C N41C C45C C44C 0.0
C45C N41C C46C C54C -99.0(9)
N42C N41C C46C C54C 83.1(9)
N21C C26C C51C C52C 13.7(9)
N21C C26C C51C C56C -170.3(5)
C56C C51C C52C C53C 0.0
C26C C51C C52C C53C 175.9(5)
C51C C52C C53C C54C 0.0
C52C C53C C54C C55C 0.0
C52C C53C C54C C46C -176.1(5)
N41C C46C C54C C55C -161.7(6)
N41C C46C C54C C53C 14.4(10)
C53C C54C C55C C56C 0.0
C46C C54C C55C C56C 176.2(5)
C54C C55C C56C C51C 0.0
C52C C51C C56C C55C 0.0
C26C C51C C56C C55C -176.1(5)
N11A Cu1 N11D C12D 81.6(3)
N11C Cu1 N11D C12D -89.2(3)
N22A Cu1 N11D C12D 105(2)
N22D Cu1 N11D C12D 174.5(3)
N22C Cu1 N11D C12D -13.5(3)
N11A Cu1 N11D C16D -96.5(2)
N11C Cu1 N11D C16D 92.74(17)
N22A Cu1 N11D C16D -73(2)
N22D Cu1 N11D C16D -3.6(2)
N22C Cu1 N11D C16D 168.35(18)
C16D N11D C12D C13D 0.0
Cu1 N11D C12D C13D -178.0(2)
N11D C12D C13D C14D 0.0
C12D C13D C14D C15D 0.0
C13D C14D C15D C16D 0.0
C14D C15D C16D N11D 0.0
C14D C15D C16D C23D 171.1(7)
C12D N11D C16D C15D 0.0
Cu1 N11D C16D C15D 178.2(2)
C12D N11D C16D C23D -171.2(7)
Cu1 N11D C16D C23D 7.0(5)
C26D N21D N22D C23D -176.5(12)
C25D N21D N22D C23D 0.0
C26D N21D N22D Cu1 5.2(14)
C25D N21D N22D Cu1 -178.3(8)
N11A Cu1 N22D C23D 93.1(5)
N11C Cu1 N22D C23D -85.7(4)
N22A Cu1 N22D C23D 173.1(4)
N11D Cu1 N22D C23D 0.0(4)
N22C Cu1 N22D C23D -37.0(13)
N11A Cu1 N22D N21D -88.6(8)
N11C Cu1 N22D N21D 92.6(7)
N22A Cu1 N22D N21D -8.6(8)
N11D Cu1 N22D N21D 178.3(8)
N22C Cu1 N22D N21D 141.3(11)
C15D C16D C23D C24D 8.0(10)
N11D C16D C23D C24D 179.2(6)
C15D C16D C23D N22D -178.2(4)
N11D C16D C23D N22D -7.1(9)
N21D N22D C23D C16D -175.3(9)
Cu1 N22D C23D C16D 3.6(8)
N21D N22D C23D C24D 0.0
Cu1 N22D C23D C24D 178.9(5)
C16D C23D C24D C25D 174.1(11)
N22D C23D C24D C25D 0.0
C23D C24D C25D N21D 0.0
C26D N21D C25D C24D 176.3(12)
N22D N21D C25D C24D 0.0
N22D N21D C26D C51D 71.7(12)
C25D N21D C26D C51D -104.1(10)
N11G Cu4 N31D C32D -89.4(8)
N22I Cu4 N31D C32D -176(5)
N11I Cu4 N31D C32D 89.3(8)
N22G Cu4 N31D C32D -14.4(9)
N42D Cu4 N31D C32D 178.0(9)
N11G Cu4 N31D C36D 105.1(9)
N22I Cu4 N31D C36D 19(5)
N11I Cu4 N31D C36D -76.2(8)
N22G Cu4 N31D C36D -179.8(8)
N42D Cu4 N31D C36D 12.5(8)
C36D N31D C32D C33D 0.0
Cu4 N31D C32D C33D -165.3(10)
N31D C32D C33D C34D 0.0
C32D C33D C34D C35D 0.0
C33D C34D C35D C36D 0.0
C34D C35D C36D N31D 0.0
C34D C35D C36D C43D 174.2(15)
C32D N31D C36D C35D 0.0
Cu4 N31D C36D C35D 165.5(10)
C32D N31D C36D C43D -174.2(15)
Cu4 N31D C36D C43D -8.8(14)
C46D N41D N42D C43D -170.2(15)
C45D N41D N42D C43D 0.0
C46D N41D N42D Cu4 1(2)
C45D N41D N42D Cu4 171.6(15)
N11G Cu4 N42D C43D -104.2(7)
N22I Cu4 N42D C43D 166.5(7)
N11I Cu4 N42D C43D 78.6(7)
N31D Cu4 N42D C43D -14.2(7)
N22G Cu4 N42D C43D -64.4(18)
N11G Cu4 N42D N41D 84.1(14)
N22I Cu4 N42D N41D -5.2(14)
N11I Cu4 N42D N41D -93.1(14)
N31D Cu4 N42D N41D 174.1(15)
N22G Cu4 N42D N41D 123.9(17)
C35D C36D C43D C44D 12.5(19)
N31D C36D C43D C44D -173.3(10)
C35D C36D C43D N42D 179.2(9)
N31D C36D C43D N42D -6.6(17)
N41D N42D C43D C36D -169.5(15)
Cu4 N42D C43D C36D 15.3(13)
N41D N42D C43D C44D 0.0
Cu4 N42D C43D C44D -175.1(9)
C36D C43D C44D C45D 167.8(17)
N42D C43D C44D C45D 0.0
C43D C44D C45D N41D 0.0
C46D N41D C45D C44D 169.4(16)
N42D N41D C45D C44D 0.0
N42D N41D C46D C54D 111.9(12)
C45D N41D C46D C54D -56.1(17)
N21D C26D C51D C52D 16.5(11)
N21D C26D C51D C56D -162.8(7)
C56D C51D C52D C53D 0.0
C26D C51D C52D C53D -179.3(6)
C51D C52D C53D C54D 0.0
C52D C53D C54D C55D 0.0
C52D C53D C54D C46D 177.4(7)
N41D C46D C54D C53D 82.7(11)
N41D C46D C54D C55D -100.0(10)
C53D C54D C55D C56D 0.0
C46D C54D C55D C56D -177.2(7)
C54D C55D C56D C51D 0.0
C52D C51D C56D C55D 0.0
C26D C51D C56D C55D 179.4(6)
N31A Cu2 N11E C12E -86.6(3)
N22B Cu2 N11E C12E 140.3(10)
N11B Cu2 N11E C12E 93.6(2)
N42A Cu2 N11E C12E -10.4(2)
N22E Cu2 N11E C12E -178.7(2)
N31A Cu2 N11E C16E 95.5(2)
N22B Cu2 N11E C16E -37.6(10)
N11B Cu2 N11E C16E -84.32(17)
N42A Cu2 N11E C16E 171.7(2)
N22E Cu2 N11E C16E 3.4(2)
C16E N11E C12E C13E 0.0
Cu2 N11E C12E C13E -177.88(12)
N11E C12E C13E C14E 0.0
C12E C13E C14E C15E 0.0
C13E C14E C15E C16E 0.0
C14E C15E C16E C23E 174.2(5)
C14E C15E C16E N11E 0.0
C12E N11E C16E C23E -174.2(5)
Cu2 N11E C16E C23E 3.7(5)
C12E N11E C16E C15E 0.0
Cu2 N11E C16E C15E 177.95(12)
C26E N21E N22E C23E 174.5(8)
C25E N21E N22E C23E 0.0
C26E N21E N22E Cu2 -26.8(10)
C25E N21E N22E Cu2 158.7(7)
N31A Cu2 N22E C23E -97.1(3)
N11E Cu2 N22E C23E -9.0(3)
N22B Cu2 N22E C23E 162.7(4)
N11B Cu2 N22E C23E 82.2(3)
N42A Cu2 N22E C23E -60.3(8)
N31A Cu2 N22E N21E 103.9(6)
N11E Cu2 N22E N21E -168.1(7)
N22B Cu2 N22E N21E 3.6(7)
N11B Cu2 N22E N21E -76.9(6)
N42A Cu2 N22E N21E 140.7(8)
C15E C16E C23E C24E -5.3(8)
N11E C16E C23E C24E 168.9(5)
C15E C16E C23E N22E 172.2(3)
N11E C16E C23E N22E -13.6(7)
N21E N22E C23E C16E -178.1(7)
Cu2 N22E C23E C16E 14.4(6)
N21E N22E C23E C24E 0.0
Cu2 N22E C23E C24E -167.5(4)
C16E C23E C24E C25E 177.7(8)
N22E C23E C24E C25E 0.0
C26E N21E C25E C24E -173.9(9)
N22E N21E C25E C24E 0.0
C23E C24E C25E N21E 0.0
C25E N21E C26E C51E -58.6(9)
N22E N21E C26E C51E 128.2(6)
N31G Cu5 N31E C32E 93.9(4)
N11H Cu5 N31E C32E -83.5(4)
N42G Cu5 N31E C32E 128.1(19)
N22H Cu5 N31E C32E -5.0(5)
N42E Cu5 N31E C32E -176.5(4)
N31G Cu5 N31E C36E -84.5(4)
N11H Cu5 N31E C36E 98.1(4)
N42G Cu5 N31E C36E -50(2)
N22H Cu5 N31E C36E 176.5(5)
N42E Cu5 N31E C36E 5.1(4)
C36E N31E C32E C33E 0.0
Cu5 N31E C32E C33E -178.4(5)
N31E C32E C33E C34E 0.0
C32E C33E C34E C35E 0.0
C33E C34E C35E C36E 0.0
C34E C35E C36E N31E 0.0
C34E C35E C36E C43E -178.0(7)
C32E N31E C36E C35E 0.0
Cu5 N31E C36E C35E 178.5(4)
C32E N31E C36E C43E 178.1(7)
Cu5 N31E C36E C43E -3.4(6)
C46E N41E N42E C43E -175.6(9)
C45E N41E N42E C43E 0.0
C46E N41E N42E Cu5 3.9(11)
C45E N41E N42E Cu5 179(100)
N31G Cu5 N42E C43E 87.3(4)
N11H Cu5 N42E C43E -92.0(3)
N42G Cu5 N42E C43E 166.2(4)
N31E Cu5 N42E C43E -5.8(3)
N22H Cu5 N42E C43E -48.6(17)
N31G Cu5 N42E N41E -92.2(7)
N11H Cu5 N42E N41E 88.5(7)
N42G Cu5 N42E N41E -13.4(7)
N31E Cu5 N42E N41E 174.7(7)
N22H Cu5 N42E N41E 131.9(16)
C35E C36E C43E N42E 175.5(4)
N31E C36E C43E N42E -2.6(8)
C35E C36E C43E C44E 3.0(9)
N31E C36E C43E C44E -175.1(5)
N41E N42E C43E C36E -174.2(7)
Cu5 N42E C43E C36E 6.1(6)
N41E N42E C43E C44E 0.0
Cu5 N42E C43E C44E -179.7(4)
C36E C43E C44E C45E 173.2(8)
N42E C43E C44E C45E 0.0
C43E C44E C45E N41E 0.0
C46E N41E C45E C44E 175.0(10)
N42E N41E C45E C44E 0.0
N42E N41E C46E C54E 94.2(11)
C45E N41E C46E C54E -80.2(12)
N21E C26E C51E C52E 126.5(5)
N21E C26E C51E C56E -54.7(7)
C56E C51E C52E C53E 0.0
C26E C51E C52E C53E 178.8(4)
C51E C52E C53E C54E 0.0
C52E C53E C54E C55E 0.0
C52E C53E C54E C46E -172.9(7)
N41E C46E C54E C55E 148.4(8)
N41E C46E C54E C53E -38.4(14)
C53E C54E C55E C56E 0.0
C46E C54E C55E C56E 173.3(7)
C54E C55E C56E C51E 0.0
C52E C51E C56E C55E 0.0
C26E C51E C56E C55E -178.8(5)
N31B Cu3 N11F C12F -84.2(3)
N31C Cu3 N11F C12F 88.6(3)
N42C Cu3 N11F C12F 110.0(15)
N42B Cu3 N11F C12F -9.7(3)
N22F Cu3 N11F C12F -178.2(3)
N31B Cu3 N11F C16F 93.1(3)
N31C Cu3 N11F C16F -94.1(2)
N42C Cu3 N11F C16F -72.7(15)
N42B Cu3 N11F C16F 167.6(2)
N22F Cu3 N11F C16F -0.9(2)
C16F N11F C12F C13F 0.0
Cu3 N11F C12F C13F 177.31(13)
N11F C12F C13F C14F 0.0
C12F C13F C14F C15F 0.0
C13F C14F C15F C16F 0.0
C14F C15F C16F C23F -177.4(5)
C14F C15F C16F N11F 0.0
C12F N11F C16F C23F 177.4(5)
Cu3 N11F C16F C23F 0.0(5)
C12F N11F C16F C15F 0.0
Cu3 N11F C16F C15F -177.38(13)
C25F N21F N22F C23F 0.0
C26F N21F N22F C23F -177.5(8)
C25F N21F N22F Cu3 -164.3(7)
C26F N21F N22F Cu3 18.2(11)
N31B Cu3 N22F C23F -84.1(3)
N31C Cu3 N22F C23F 93.6(3)
N42C Cu3 N22F C23F 173.3(3)
N11F Cu3 N22F C23F 1.5(3)
N42B Cu3 N22F C23F -50.1(10)
N31B Cu3 N22F N21F 80.5(6)
N31C Cu3 N22F N21F -101.8(6)
N42C Cu3 N22F N21F -22.1(7)
N11F Cu3 N22F N21F 166.1(6)
N42B Cu3 N22F N21F 114.5(10)
C15F C16F C23F C24F 7.7(7)
N11F C16F C23F C24F -169.6(4)
C15F C16F C23F N22F 179.1(3)
N11F C16F C23F N22F 1.7(7)
N21F N22F C23F C16F -173.2(7)
Cu3 N22F C23F C16F -2.1(6)
N21F N22F C23F C24F 0.0
Cu3 N22F C23F C24F 171.0(4)
C16F C23F C24F C25F 172.2(8)
N22F C23F C24F C25F 0.0
C23F C24F C25F N21F 0.0
N22F N21F C25F C24F 0.0
C26F N21F C25F C24F 177.5(9)
C25F N21F C26F C51F -101.9(10)
N22F N21F C26F C51F 75.2(11)
N31H Cu6 N31F C32F 79.4(8)
N42H Cu6 N31F C32F 121(5)
N31I Cu6 N31F C32F -85.6(8)
N42I Cu6 N31F C32F -12.5(8)
N42F Cu6 N31F C32F 173.8(8)
N31H Cu6 N31F C36F -101.3(7)
N42H Cu6 N31F C36F -59(5)
N31I Cu6 N31F C36F 93.7(7)
N42I Cu6 N31F C36F 166.8(7)
N42F Cu6 N31F C36F -6.9(7)
C36F N31F C32F C33F 0.0
Cu6 N31F C32F C33F 179.3(9)
N31F C32F C33F C34F 0.0
C32F C33F C34F C35F 0.0
C33F C34F C35F C36F 0.0
C34F C35F C36F C43F 167.8(15)
C34F C35F C36F N31F 0.0
C32F N31F C36F C43F -168.9(14)
Cu6 N31F C36F C43F 11.8(12)
C32F N31F C36F C35F 0.0
Cu6 N31F C36F C35F -179.3(9)
C45F N41F N42F C43F 0.0
C46F N41F N42F C43F -173.9(11)
C45F N41F N42F Cu6 -168.5(12)
C46F N41F N42F Cu6 17.6(17)
N31H Cu6 N42F N41F -97.4(12)
N42H Cu6 N42F N41F -14.8(12)
N31I Cu6 N42F N41F 87.6(12)
N31F Cu6 N42F N41F 170.1(13)
N42I Cu6 N42F N41F 134(2)
N31H Cu6 N42F C43F 93.9(7)
N42H Cu6 N42F C43F 176.4(6)
N31I Cu6 N42F C43F -81.1(5)
N31F Cu6 N42F C43F 1.3(6)
N42I Cu6 N42F C43F -35(2)
C35F C36F C43F N42F -179.4(8)
N31F C36F C43F N42F -11.0(16)
C35F C36F C43F C44F 13.7(17)
N31F C36F C43F C44F -177.9(7)
N41F N42F C43F C36F -168.7(15)
Cu6 N42F C43F C36F 5.0(13)
N41F N42F C43F C44F 0.0
Cu6 N42F C43F C44F 173.7(6)
C36F C43F C44F C45F 168.8(15)
N42F C43F C44F C45F 0.0
C43F C44F C45F N41F 0.0
N42F N41F C45F C44F 0.0
C46F N41F C45F C44F 173.0(13)
N42F N41F C46F C54F 61.1(13)
C45F N41F C46F C54F -111.2(10)
N21F C26F C51F C52F 81.8(9)
N21F C26F C51F C56F -98.3(8)
C56F C51F C52F C53F 0.0
C26F C51F C52F C53F 179.9(6)
C51F C52F C53F C54F 0.0
C52F C53F C54F C55F 0.0
C52F C53F C54F C46F 176.7(9)
N41F C46F C54F C55F -158.9(8)
N41F C46F C54F C53F 24.1(14)
C53F C54F C55F C56F 0.0
C46F C54F C55F C56F -177.3(7)
C54F C55F C56F C51F 0.0
C52F C51F C56F C55F 0.0
C26F C51F C56F C55F -179.9(6)
N22I Cu4 N11G C12G 87.2(3)
N11I Cu4 N11G C12G 115(9)
N31D Cu4 N11G C12G -86.5(4)
N22G Cu4 N11G C12G 178.6(3)
N42D Cu4 N11G C12G -12.0(3)
N22I Cu4 N11G C16G -92.2(3)
N11I Cu4 N11G C16G -64(9)
N31D Cu4 N11G C16G 94.1(4)
N22G Cu4 N11G C16G -0.7(3)
N42D Cu4 N11G C16G 168.7(3)
C16G N11G C12G C13G 0.0
Cu4 N11G C12G C13G -179.3(3)
N11G C12G C13G C14G 0.0
C12G C13G C14G C15G 0.0
C13G C14G C15G C16G 0.0
C14G C15G C16G N11G 0.0
C14G C15G C16G C23G 172.8(6)
C12G N11G C16G C15G 0.0
Cu4 N11G C16G C15G 179.3(3)
C12G N11G C16G C23G -172.4(6)
Cu4 N11G C16G C23G 6.9(6)
C25G N21G N22G C23G 0.0
C26G N21G N22G C23G -176.7(13)
C25G N21G N22G Cu4 -178.8(10)
C26G N21G N22G Cu4 4.6(16)
N11G Cu4 N22G N21G 174.0(10)
N22I Cu4 N22G N21G -97.4(10)
N11I Cu4 N22G N21G -9.2(10)
N31D Cu4 N22G N21G 84.6(10)
N42D Cu4 N22G N21G 132.5(17)
N11G Cu4 N22G C23G -4.8(6)
N22I Cu4 N22G C23G 83.8(6)
N11I Cu4 N22G C23G 172.1(6)
N31D Cu4 N22G C23G -94.1(7)
N42D Cu4 N22G C23G -46.2(18)
C15G C16G C23G N22G 176.6(5)
N11G C16G C23G N22G -10.8(9)
C15G C16G C23G C24G 11.1(13)
N11G C16G C23G C24G -176.3(9)
N21G N22G C23G C16G -170.4(10)
Cu4 N22G C23G C16G 8.8(9)
N21G N22G C23G C24G 0.0
Cu4 N22G C23G C24G 179.2(7)
C16G C23G C24G C25G 165.7(15)
N22G C23G C24G C25G 0.0
N22G N21G C25G C24G 0.0
C26G N21G C25G C24G 176.0(15)
C23G C24G C25G N21G 0.0
N22G N21G C26G C51G 67(2)
C25G N21G C26G C51G -108.9(17)
N11H Cu5 N31G C32G 81(5)
N42G Cu5 N31G C32G -177.9(6)
N31E Cu5 N31G C32G -3.5(6)
N22H Cu5 N31G C32G 88.6(5)
N42E Cu5 N31G C32G -82.5(5)
N11H Cu5 N31G C36G -96(5)
N42G Cu5 N31G C36G 5.1(5)
N31E Cu5 N31G C36G 179.5(5)
N22H Cu5 N31G C36G -88.3(5)
N42E Cu5 N31G C36G 100.5(5)
C36G N31G C32G C33G 0.0
Cu5 N31G C32G C33G -176.8(6)
N31G C32G C33G C34G 0.0
C32G C33G C34G C35G 0.0
C33G C34G C35G C36G 0.0
C34G C35G C36G C43G -174.2(10)
C34G C35G C36G N31G 0.0
C32G N31G C36G C43G 174.5(9)
Cu5 N31G C36G C43G -8.3(8)
C32G N31G C36G C35G 0.0
Cu5 N31G C36G C35G 177.1(5)
C46G N41G N42G C43G 175.8(12)
C45G N41G N42G C43G 0.0
C46G N41G N42G Cu5 -0.1(14)
C45G N41G N42G Cu5 -175.9(9)
N31G Cu5 N42G N41G 174.3(8)
N11H Cu5 N42G N41G -8.3(8)
N31E Cu5 N42G N41G 139.4(17)
N22H Cu5 N42G N41G -87.7(8)
N42E Cu5 N42G N41G 85.1(8)
N31G Cu5 N42G C43G -1.5(5)
N11H Cu5 N42G C43G 175.9(5)
N31E Cu5 N42G C43G -36(2)
N22H Cu5 N42G C43G 96.6(6)
N42E Cu5 N42G C43G -90.6(5)
C35G C36G C43G C44G 2.1(14)
N31G C36G C43G C44G -172.3(8)
C35G C36G C43G N42G -178.6(5)
N31G C36G C43G N42G 7.0(10)
N41G N42G C43G C36G -179.5(10)
Cu5 N42G C43G C36G -2.5(8)
N41G N42G C43G C44G 0.0
Cu5 N42G C43G C44G 177.0(6)
C36G C43G C44G C45G 179.4(13)
N42G C43G C44G C45G 0.0
C43G C44G C45G N41G 0.0
C46G N41G C45G C44G -175.9(12)
N42G N41G C45G C44G 0.0
N42G N41G C46G C54G 86.4(11)
C45G N41G C46G C54G -98.5(9)
N21G C26G C51G C52G 34(2)
N21G C26G C51G C56G -143.7(14)
C56G C51G C52G C53G 0.0
C26G C51G C52G C53G -177.8(10)
C51G C52G C53G C54G 0.0
C52G C53G C54G C55G 0.0
C52G C53G C54G C46G -175.1(6)
N41G C46G C54G C53G 18.6(11)
N41G C46G C54G C55G -156.6(6)
C53G C54G C55G C56G 0.0
C46G C54G C55G C56G 175.4(6)
C54G C55G C56G C51G 0.0
C52G C51G C56G C55G 0.0
C26G C51G C56G C55G 177.9(10)
N31G Cu5 N11H C12H -170(5)
N42G Cu5 N11H C12H 89.9(3)
N31E Cu5 N11H C12H -85.0(3)
N22H Cu5 N11H C12H -177.3(3)
N42E Cu5 N11H C12H -6.1(3)
N31G Cu5 N11H C16H 6(5)
N42G Cu5 N11H C16H -94.1(3)
N31E Cu5 N11H C16H 91.0(3)
N22H Cu5 N11H C16H -1.3(3)
N42E Cu5 N11H C16H 169.9(3)
C16H N11H C12H C13H 0.0
Cu5 N11H C12H C13H 175.9(3)
N11H C12H C13H C14H 0.0
C12H C13H C14H C15H 0.0
C13H C14H C15H C16H 0.0
C14H C15H C16H C23H 178.8(5)
C14H C15H C16H N11H 0.0
C12H N11H C16H C23H -178.8(5)
Cu5 N11H C16H C23H 5.0(5)
C12H N11H C16H C15H 0.0
Cu5 N11H C16H C15H -176.1(3)
C26H N21H N22H C23H 172.2(13)
C25H N21H N22H C23H 0.0
C26H N21H N22H Cu5 -12.0(16)
C25H N21H N22H Cu5 175.8(10)
N31G Cu5 N22H N21H 2.3(9)
N11H Cu5 N22H N21H -178.1(9)
N42G Cu5 N22H N21H -77.3(9)
N31E Cu5 N22H N21H 95.6(9)
N42E Cu5 N22H N21H 137.5(16)
N31G Cu5 N22H C23H 178.1(4)
N11H Cu5 N22H C23H -2.2(4)
N42G Cu5 N22H C23H 98.6(5)
N31E Cu5 N22H C23H -88.5(5)
N42E Cu5 N22H C23H -46.6(18)
C15H C16H C23H C24H -2.1(10)
N11H C16H C23H C24H 176.7(6)
C15H C16H C23H N22H 173.7(4)
N11H C16H C23H N22H -7.4(8)
N21H N22H C23H C16H -176.8(9)
Cu5 N22H C23H C16H 5.6(7)
N21H N22H C23H C24H 0.0
Cu5 N22H C23H C24H -177.5(6)
C16H C23H C24H C25H 176.2(11)
N22H C23H C24H C25H 0.0
C26H N21H C25H C24H -171.5(14)
N22H N21H C25H C24H 0.0
C23H C24H C25H N21H 0.0
N22H N21H C26H C51H 90.5(14)
C25H N21H C26H C51H -99.0(14)
N42H Cu6 N31H C32H -179(100)
N31I Cu6 N31H C32H 81(2)
N31F Cu6 N31H C32H -3.5(8)
N42I Cu6 N31H C32H 92.7(7)
N42F Cu6 N31H C32H -79.1(7)
N42H Cu6 N31H C36H 2.5(6)
N31I Cu6 N31H C36H -97(2)
N31F Cu6 N31H C36H 178.4(7)
N42I Cu6 N31H C36H -85.5(6)
N42F Cu6 N31H C36H 102.8(6)
C36H N31H C32H C33H 0.0
Cu6 N31H C32H C33H -178.0(9)
N31H C32H C33H C34H 0.0
C32H C33H C34H C35H 0.0
C33H C34H C35H C36H 0.0
C34H C35H C36H C43H 170.4(13)
C34H C35H C36H N31H 0.0
C32H N31H C36H C43H -171.2(11)
Cu6 N31H C36H C43H 7.0(10)
C32H N31H C36H C35H 0.0
Cu6 N31H C36H C35H 178.3(8)
C45H N41H N42H C43H 0.0
C46H N41H N42H C43H -172.1(13)
C45H N41H N42H Cu6 177.3(11)
C46H N41H N42H Cu6 5.1(16)
N31H Cu6 N42H N41H 171.9(10)
N31I Cu6 N42H N41H -23.2(10)
N31F Cu6 N42H N41H 130(4)
N42I Cu6 N42H N41H -96.4(10)
N42F Cu6 N42H N41H 78.1(10)
N31H Cu6 N42H C43H -10.9(6)
N31I Cu6 N42H C43H 154.0(6)
N31F Cu6 N42H C43H -53(5)
N42I Cu6 N42H C43H 80.8(7)
N42F Cu6 N42H C43H -104.7(6)
C35H C36H C43H C44H 14.6(16)
N31H C36H C43H C44H -174.6(9)
C35H C36H C43H N42H 172.7(7)
N31H C36H C43H N42H -16.4(12)
N41H N42H C43H C36H -163.8(12)
Cu6 N42H C43H C36H 18.1(11)
N41H N42H C43H C44H 0.0
Cu6 N42H C43H C44H -178.1(7)
C36H C43H C44H C45H 159.1(14)
N42H C43H C44H C45H 0.0
N42H N41H C45H C44H 0.0
C46H N41H C45H C44H 172.3(13)
C43H C44H C45H N41H 0.0
N42H N41H C46H C54H 78.6(13)
C45H N41H C46H C54H -92.3(13)
N21H C26H C51H C52H 15.5(18)
N21H C26H C51H C56H -167.6(11)
C56H C51H C52H C53H 0.0
C26H C51H C52H C53H 176.8(11)
C51H C52H C53H C54H 0.0
C52H C53H C54H C55H 0.0
C52H C53H C54H C46H -178.5(10)
N41H C46H C54H C53H 24.9(14)
N41H C46H C54H C55H -153.6(8)
C53H C54H C55H C56H 0.0
C46H C54H C55H C56H 178.6(9)
C54H C55H C56H C51H 0.0
C52H C51H C56H C55H 0.0
C26H C51H C56H C55H -177.0(10)
N11G Cu4 N11I C16I -46(9)
N22I Cu4 N11I C16I -18.0(3)
N31D Cu4 N11I C16I 155.7(4)
N22G Cu4 N11I C16I -108.7(3)
N42D Cu4 N11I C16I 81.2(3)
N11G Cu4 N11I C12I 156(8)
N22I Cu4 N11I C12I -176.2(3)
N31D Cu4 N11I C12I -2.5(4)
N22G Cu4 N11I C12I 93.1(3)
N42D Cu4 N11I C12I -77.0(4)
C16I N11I C12I C13I 0.0
Cu4 N11I C12I C13I 155.9(5)
N11I C12I C13I C14I 0.0
C12I C13I C14I C15I 0.0
C13I C14I C15I C16I 0.0
C14I C15I C16I C23I 178.8(6)
C14I C15I C16I N11I 0.0
C12I N11I C16I C23I -179.0(5)
Cu4 N11I C16I C23I 20.7(5)
C12I N11I C16I C15I 0.0
Cu4 N11I C16I C15I -160.3(3)
C25I N21I N22I C23I 0.0
C26I N21I N22I C23I -179.0(13)
C25I N21I N22I Cu4 -168.8(12)
C26I N21I N22I Cu4 12.1(18)
N11G Cu4 N22I C23I -172.2(5)
N11I Cu4 N22I C23I 9.4(4)
N31D Cu4 N22I C23I -86(5)
N22G Cu4 N22I C23I 112.7(6)
N42D Cu4 N22I C23I -79.7(5)
N11G Cu4 N22I N21I -3.0(12)
N11I Cu4 N22I N21I 178.6(11)
N31D Cu4 N22I N21I 83(5)
N22G Cu4 N22I N21I -78.1(12)
N42D Cu4 N22I N21I 89.5(11)
C15I C16I C23I C24I -8.0(9)
N11I C16I C23I C24I 170.9(5)
C15I C16I C23I N22I 165.5(5)
N11I C16I C23I N22I -15.6(8)
N21I N22I C23I C16I -174.2(10)
Cu4 N22I C23I C16I 0.5(8)
N21I N22I C23I C24I 0.0
Cu4 N22I C23I C24I 174.7(6)
C16I C23I C24I C25I 174.8(8)
N22I C23I C24I C25I 0.0
C23I C24I C25I N21I 0.0
N22I N21I C25I C24I 0.0
C26I N21I C25I C24I 179.1(12)
C25I N21I C26I C51I -105.1(13)
N22I N21I C26I C51I 73.8(15)
N31H Cu6 N31I C32I -168(2)
N42H Cu6 N31I C32I 94.8(6)
N31F Cu6 N31I C32I -82.4(6)
N42I Cu6 N31I C32I 179.9(6)
N42F Cu6 N31I C32I -8.1(6)
N31H Cu6 N31I C36I -1(2)
N42H Cu6 N31I C36I -98.1(6)
N31F Cu6 N31I C36I 84.7(6)
N42I Cu6 N31I C36I -13.1(5)
N42F Cu6 N31I C36I 158.9(6)
C36I N31I C32I C33I 0.0
Cu6 N31I C32I C33I 167.5(6)
N31I C32I C33I C34I 0.0
C32I C33I C34I C35I 0.0
C33I C34I C35I C36I 0.0
C34I C35I C36I C43I 176.3(12)
C34I C35I C36I N31I 0.0
C32I N31I C36I C43I -176.9(10)
Cu6 N31I C36I C43I 16.6(9)
C32I N31I C36I C35I 0.0
Cu6 N31I C36I C35I -166.4(7)
C46I N41I N42I C43I 173.6(16)
C45I N41I N42I C43I 0.0
C46I N41I N42I Cu6 -6.8(18)
C45I N41I N42I Cu6 179.7(11)
N31H Cu6 N42I N41I 9.8(10)
N42H Cu6 N42I N41I -71.8(10)
N31I Cu6 N42I N41I -173.2(10)
N31F Cu6 N42I N41I 103.7(10)
N42F Cu6 N42I N41I 138.9(19)
N31H Cu6 N42I C43I -170.5(7)
N42H Cu6 N42I C43I 107.8(6)
N31I Cu6 N42I C43I 6.5(5)
N31F Cu6 N42I C43I -76.6(6)
N42F Cu6 N42I C43I -41(2)
C35I C36I C43I N42I 174.3(7)
N31I C36I C43I N42I -9.1(12)
C35I C36I C43I C44I -6.5(14)
N31I C36I C43I C44I 170.1(7)
N41I N42I C43I C36I 179.4(11)
Cu6 N42I C43I C36I -0.4(10)
N41I N42I C43I C44I 0.0
Cu6 N42I C43I C44I -179.8(6)
C36I C43I C44I C45I -179.4(12)
N42I C43I C44I C45I 0.0
C46I N41I C45I C44I -174.0(15)
N42I N41I C45I C44I 0.0
C43I C44I C45I N41I 0.0
N42I N41I C46I C54I 88.5(18)
C45I N41I C46I C54I -98.8(16)
N21I C26I C51I C52I -154.3(10)
N21I C26I C51I C56I 33.0(17)
C56I C51I C52I C53I 0.0
C26I C51I C52I C53I -173.3(11)
C51I C52I C53I C54I 0.0
C52I C53I C54I C55I 0.0
C52I C53I C54I C46I -172.8(13)
N41I C46I C54I C55I 20(2)
N41I C46I C54I C53I -166.5(13)
C53I C54I C55I C56I 0.0
C46I C54I C55I C56I 173.7(12)
C54I C55I C56I C51I 0.0
C52I C51I C56I C55I 0.0
C26I C51I C56I C55I 172.1(13)
